data_1561228
loop_
_publ_author_name
'Chapple, Peter M.'
'Cartron, Julien'
'Hamdoun, Ghanem'
'Kahlal, Samia'
'Cordier, Marie'
'Oulyadi, Hassan'
'Carpentier, Jean-Fran\,cois'
'Saillard, Jean-Yves'
'Sarazin, Yann'

_publ_section_title
;
 Metal--metal bonded alkaline-earth distannyls
;
_journal_issue 20
_journal_name_full 'Chemical Science'
_journal_page_first 7098
_journal_page_last 7114
_journal_paper_doi 10.1039/D1SC00436K
_journal_volume 12
_journal_year 2021
_chemical_absolute_configuration rm/ad/rmad/syn/unk/.
_chemical_compound_source 'synthesis as described'
_chemical_formula_moiety 'C116 H148 Ba2 O11 Sn4'
_chemical_formula_sum 'C116 H148 Ba2 O11 Sn4'
_chemical_formula_weight 2467.78
_space_group_crystal_system orthorhombic
_space_group_IT_number 29
_space_group_name_Hall 'P 2c -2ac'
_space_group_name_H-M_alt 'P c a 21'
_atom_sites_solution_hydrogens geom
_atom_sites_solution_primary dual
_atom_sites_solution_secondary difmap
_audit_update_record
;
2020-12-18 deposited with the CCDC.	2021-03-22 downloaded from the CCDC.
;
_cell_angle_alpha 90
_cell_angle_beta 90
_cell_angle_gamma 90
_cell_formula_units_Z 4
_cell_length_a 17.2099(9)
_cell_length_b 35.155(2)
_cell_length_c 18.6605(10)
_cell_measurement_reflns_used 9608
_cell_measurement_temperature 150
_cell_measurement_theta_max 27.5447
_cell_measurement_theta_min 2.2584
_cell_measurement_wavelength 0.710730
_cell_volume 11289.9(11)
_computing_cell_refinement 'APEX3 (Bruker, 2015)'
_computing_data_collection 'SAINT (Bruker, 2014)'
_computing_data_reduction 'SAINT (Bruker, 2014)'
_computing_molecular_graphics 'PLATON, A.L.Spek, Acta Cryst. 2009, D65, 148-155'
_computing_publication_material 'CRYSCALC (T. Roisnel, local program, ver. 2020)'
_computing_structure_refinement 'SHELXL-2018_3 (Sheldrick, 2018)'
_computing_structure_solution 'SHELXT (G. Sheldrick, 2015)'
_diffrn_ambient_temperature 150
_diffrn_detector '(CMOS) PHOTON 100'
_diffrn_detector_area_resol_mean 10.4167
_diffrn_measured_fraction_theta_full 0.997
_diffrn_measured_fraction_theta_max 0.997
_diffrn_measurement_device_type 'D8 VENTURE Bruker AXS'
_diffrn_measurement_method 'rotation images'
_diffrn_orient_matrix_UB_11 0.0212183
_diffrn_orient_matrix_UB_12 0.0174811
_diffrn_orient_matrix_UB_13 -0.0248021
_diffrn_orient_matrix_UB_21 -0.0214943
_diffrn_orient_matrix_UB_22 -0.0433343
_diffrn_orient_matrix_UB_23 -0.0130125
_diffrn_orient_matrix_UB_31 -0.0496395
_diffrn_orient_matrix_UB_32 0.0262364
_diffrn_orient_matrix_UB_33 -0.0049671
_diffrn_radiation_monochromator 'multilayer monochromator'
_diffrn_radiation_probe x-ray
_diffrn_radiation_source 'Incoatec microfocus sealed tube'
_diffrn_radiation_type MoK\a
_diffrn_radiation_wavelength 0.71073
_diffrn_reflns_av_R_equivalents 0.0539
_diffrn_reflns_av_unetI/netI 0.0532
_diffrn_reflns_limit_h_max 16
_diffrn_reflns_limit_h_min -21
_diffrn_reflns_limit_k_max 43
_diffrn_reflns_limit_k_min -43
_diffrn_reflns_limit_l_max 23
_diffrn_reflns_limit_l_min -19
_diffrn_reflns_number 71461
_diffrn_reflns_theta_full 25.242
_diffrn_reflns_theta_max 26.371
_diffrn_reflns_theta_min 2.183
_diffrn_source_current 1.0
_diffrn_source_voltage 50.0
_exptl_absorpt_coefficient_mu 1.613
_exptl_absorpt_correction_T_max 0.879
_exptl_absorpt_correction_T_min 0.600
_exptl_absorpt_correction_type multi-scan
_exptl_absorpt_process_details
;
  [Sheldrick, G.M. (2014). SADABS Bruker AXS Inc., Madison, Wisconsin, USA]
;
_exptl_crystal_colour colourless
_exptl_crystal_density_diffrn 1.452
_exptl_crystal_description prism
_exptl_crystal_F_000 4976
_exptl_crystal_size_max 0.750
_exptl_crystal_size_mid 0.400
_exptl_crystal_size_min 0.080
_refine_diff_density_max 1.458
_refine_diff_density_min -1.750
_refine_diff_density_rms 0.146
_refine_ls_abs_structure_details
;
Refined as an inversion twin.
;
_refine_ls_abs_structure_Flack 0.02(3)
_refine_ls_extinction_method none
_refine_ls_goodness_of_fit_ref 1.120
_refine_ls_hydrogen_treatment constr
_refine_ls_matrix_type full
_refine_ls_number_parameters 1191
_refine_ls_number_reflns 20964
_refine_ls_number_restraints 1037
_refine_ls_restrained_S_all 1.096
_refine_ls_R_factor_all 0.0744
_refine_ls_R_factor_gt 0.0606
_refine_ls_shift/su_max 0.020
_refine_ls_shift/su_mean 0.000
_refine_ls_structure_factor_coef Fsqd
_refine_ls_weighting_details 'w=1/[\s^2^(Fo^2^)+(0.0434P)^2^+76.0753P] where P=(Fo^2^+2Fc^2^)/3'
_refine_ls_weighting_scheme calc
_refine_ls_wR_factor_gt 0.1355
_refine_ls_wR_factor_ref 0.1447
_reflns_Friedel_coverage 0.760
_reflns_Friedel_fraction_full 0.851
_reflns_Friedel_fraction_max 0.810
_reflns_number_gt 18131
_reflns_number_total 20964
_reflns_threshold_expression >2sigma(I)
_cod_data_source_file d1sc00436k3.cif
_cod_data_source_block PC0507
_cod_depositor_comments 'Adding full bibliography for 1561223--1561228.cif.'
_cod_database_code 1561228

loop_
_space_group_symop_operation_xyz
'x, y, z'
'-x, -y, z+1/2'
'-x+1/2, y, z+1/2'
'x+1/2, -y, z'

loop_
_atom_site_label
_atom_site_type_symbol
_atom_site_fract_x
_atom_site_fract_y
_atom_site_fract_z
_atom_site_U_iso_or_equiv
_atom_site_adp_type
_atom_site_occupancy
_atom_site_site_symmetry_order
_atom_site_calc_flag
_atom_site_refinement_flags_posn
_atom_site_refinement_flags_adp
_atom_site_refinement_flags_occupancy
_atom_site_disorder_assembly
_atom_site_disorder_group
Sn1 Sn 0.64186(6) 0.31605(3) 0.1632(2) 0.0410(2) Uani 1 1 d . . . . .
C1 C 0.6332(9) 0.3008(4) 0.0480(7) 0.042(3) Uani 1 1 d . . . . .
C2 C 0.5702(11) 0.3090(6) 0.0069(9) 0.064(5) Uani 1 1 d . . . . .
H2 H 0.527266 0.321519 0.028491 0.077 Uiso 1 1 calc R U . . .
C3 C 0.5660(15) 0.3000(6) -0.0644(11) 0.089(7) Uani 1 1 d . . . . .
H3 H 0.520026 0.305499 -0.090614 0.106 Uiso 1 1 calc R U . . .
C4 C 0.6273(16) 0.2831(6) -0.0981(10) 0.082(7) Uani 1 1 d . . . . .
H4 H 0.624535 0.277236 -0.147734 0.098 Uiso 1 1 calc R U . . .
C5 C 0.6916(13) 0.2747(5) -0.0604(9) 0.068(5) Uani 1 1 d . . . . .
H5 H 0.734428 0.263104 -0.083810 0.082 Uiso 1 1 calc R U . . .
C6 C 0.6965(11) 0.2831(4) 0.0148(8) 0.053(4) Uani 1 1 d . . . . .
H6 H 0.741782 0.276842 0.041390 0.063 Uiso 1 1 calc R U . . .
C7 C 0.7683(9) 0.3271(4) 0.1616(8) 0.043(3) Uani 1 1 d . . . . .
C8 C 0.7953(11) 0.3568(5) 0.1198(10) 0.069(5) Uani 1 1 d . . . . .
H8 H 0.759457 0.371431 0.092578 0.082 Uiso 1 1 calc R U . . .
C9 C 0.8744(12) 0.3657(6) 0.1171(11) 0.078(6) Uani 1 1 d . . . . .
H9 H 0.890748 0.385704 0.086309 0.094 Uiso 1 1 calc R U . . .
C10 C 0.9276(11) 0.3477(5) 0.1552(10) 0.061(4) Uani 1 1 d . . . . .
H10 H 0.980929 0.354439 0.152565 0.073 Uiso 1 1 calc R U . . .
C11 C 0.9017(10) 0.3181(5) 0.1999(11) 0.065(5) Uani 1 1 d . . . . .
H11 H 0.938187 0.304441 0.228103 0.078 Uiso 1 1 calc R U . . .
C12 C 0.8229(10) 0.3087(5) 0.2033(9) 0.055(4) Uani 1 1 d . . . . .
H12 H 0.806553 0.289163 0.235050 0.066 Uiso 1 1 calc R U . . .
C13 C 0.6431(8) 0.2578(4) 0.2059(8) 0.041(3) Uani 1 1 d . . . . .
C14 C 0.6088(8) 0.2269(4) 0.1699(9) 0.046(3) Uani 1 1 d . . . . .
H14 H 0.587484 0.230915 0.123549 0.055 Uiso 1 1 calc R U . . .
C15 C 0.6050(11) 0.1906(5) 0.1999(12) 0.068(5) Uani 1 1 d . . . . .
H15 H 0.581710 0.170285 0.174035 0.082 Uiso 1 1 calc R U . . .
C16 C 0.6356(10) 0.1842(5) 0.2680(10) 0.062(5) Uani 1 1 d . . . . .
H16 H 0.631910 0.159813 0.289731 0.074 Uiso 1 1 calc R U . . .
C17 C 0.6708(9) 0.2135(4) 0.3028(8) 0.046(3) Uani 1 1 d . . . . .
H17 H 0.693946 0.209184 0.348290 0.055 Uiso 1 1 calc R U . . .
C18 C 0.6735(8) 0.2499(4) 0.2727(8) 0.041(3) Uani 1 1 d . . . . .
H18 H 0.697045 0.269943 0.299128 0.050 Uiso 1 1 calc R U . . .
Sn2 Sn 0.42077(6) 0.45550(3) 0.3729(2) 0.0438(2) Uani 1 1 d . U . . .
C19 C 0.2929(9) 0.4505(4) 0.3653(9) 0.0474(7) Uani 1 1 d . U . . .
C20 C 0.2424(9) 0.4759(4) 0.3938(8) 0.0480(7) Uani 1 1 d . U . . .
H20 H 0.261318 0.496829 0.420773 0.058 Uiso 1 1 calc R U . . .
C21 C 0.1617(9) 0.4713(4) 0.3833(8) 0.0484(8) Uani 1 1 d . U . . .
H21 H 0.127106 0.489781 0.402183 0.058 Uiso 1 1 calc R U . . .
C22 C 0.1335(9) 0.4422(4) 0.3483(8) 0.0486(8) Uani 1 1 d . U . . .
H22 H 0.079315 0.441565 0.338489 0.058 Uiso 1 1 calc R U . . .
C23 C 0.1779(9) 0.4132(4) 0.3257(8) 0.0486(8) Uani 1 1 d . U . . .
H23 H 0.156588 0.390796 0.305199 0.058 Uiso 1 1 calc R U . . .
C24 C 0.2597(9) 0.4185(4) 0.3348(9) 0.0482(7) Uani 1 1 d . U . . .
H24 H 0.293329 0.398777 0.318968 0.058 Uiso 1 1 calc R U . . .
C25 C 0.4243(7) 0.5177(4) 0.3679(8) 0.039(3) Uani 1 1 d . . . . .
C26 C 0.4337(10) 0.5423(4) 0.4254(10) 0.056(4) Uani 1 1 d . . . . .
H26 H 0.438703 0.531938 0.472190 0.068 Uiso 1 1 calc R U . . .
C27 C 0.4362(11) 0.5818(5) 0.4168(10) 0.064(5) Uani 1 1 d . . . . .
H27 H 0.444311 0.597520 0.457471 0.077 Uiso 1 1 calc R U . . .
C28 C 0.4268(11) 0.5987(6) 0.3490(12) 0.076(6) Uani 1 1 d . . . . .
H28 H 0.428672 0.625488 0.342758 0.092 Uiso 1 1 calc R U . . .
C29 C 0.4150(10) 0.5746(5) 0.2925(10) 0.059(4) Uani 1 1 d . . . . .
H29 H 0.405819 0.584941 0.246311 0.070 Uiso 1 1 calc R U . . .
C30 C 0.4161(9) 0.5354(5) 0.3009(10) 0.058(4) Uani 1 1 d . . . . .
H30 H 0.411011 0.519898 0.259449 0.070 Uiso 1 1 calc R U . . .
C31 C 0.4286(8) 0.4481(4) 0.4908(8) 0.041(3) Uani 1 1 d . . . . .
C32 C 0.3704(11) 0.4292(5) 0.5277(9) 0.058(4) Uani 1 1 d . . . . .
H32 H 0.324753 0.421110 0.503390 0.069 Uiso 1 1 calc R U . . .
C33 C 0.3792(13) 0.4220(5) 0.6012(11) 0.072(5) Uani 1 1 d . . . . .
H33 H 0.339075 0.409350 0.626730 0.086 Uiso 1 1 calc R U . . .
C34 C 0.4469(12) 0.4333(5) 0.6371(11) 0.071(5) Uani 1 1 d . . . . .
H34 H 0.452448 0.428626 0.686989 0.085 Uiso 1 1 calc R U . . .
C35 C 0.5022(10) 0.4502(6) 0.6014(10) 0.062(5) Uani 1 1 d . . . . .
H35 H 0.548648 0.457249 0.625553 0.074 Uiso 1 1 calc R U . . .
C36 C 0.4943(10) 0.4584(5) 0.5271(9) 0.058(4) Uani 1 1 d . . . . .
H36 H 0.535056 0.471184 0.502548 0.069 Uiso 1 1 calc R U . . .
Ba1 Ba 0.52655(4) 0.38607(2) 0.2643(2) 0.03711(19) Uani 1 1 d . . . . .
O1 O 0.5066(3) 0.33995(11) 0.38139(17) 0.089(2) Uani 1 1 d D U . . .
C37 C 0.5488(3) 0.30515(12) 0.37811(17) 0.089(2) Uani 1 1 d D U . . .
H37A H 0.599222 0.308927 0.353558 0.107 Uiso 1 1 calc R U . . .
H37B H 0.518794 0.285597 0.351815 0.107 Uiso 1 1 calc R U . . .
C38 C 0.5610(2) 0.29355(16) 0.45251(18) 0.089(2) Uani 1 1 d D U . . .
H38A H 0.567998 0.265677 0.456262 0.107 Uiso 1 1 calc R U . . .
H38B H 0.606813 0.306431 0.473417 0.107 Uiso 1 1 calc R U . . .
C39 C 0.4900(3) 0.30560(12) 0.4875(2) 0.089(2) Uani 1 1 d D U . . .
H39A H 0.497694 0.308798 0.539752 0.107 Uiso 1 1 calc R U . . .
H39B H 0.447266 0.287281 0.479100 0.107 Uiso 1 1 calc R U . . .
C40 C 0.4748(3) 0.34172(11) 0.45282(18) 0.089(2) Uani 1 1 d D U . . .
H40A H 0.418105 0.346477 0.450684 0.107 Uiso 1 1 calc R U . . .
H40B H 0.499373 0.362654 0.480089 0.107 Uiso 1 1 calc R U . . .
O2 O 0.6568(2) 0.39065(13) 0.34311(19) 0.0747(18) Uani 1 1 d D U . . .
C41 C 0.7239(3) 0.36771(14) 0.35447(18) 0.0747(18) Uani 1 1 d D U . . .
H41A H 0.767147 0.376183 0.323358 0.090 Uiso 1 1 calc R U . . .
H41B H 0.712411 0.340696 0.343823 0.090 Uiso 1 1 calc R U . . .
C42 C 0.7441(4) 0.37249(12) 0.43002(19) 0.0747(18) Uani 1 1 d D U . . .
H42A H 0.713208 0.355267 0.460797 0.090 Uiso 1 1 calc R U . . .
H42B H 0.800093 0.367595 0.438212 0.090 Uiso 1 1 calc R U . . .
C43 C 0.7250(3) 0.41194(12) 0.4437(2) 0.0747(18) Uani 1 1 d D U . . .
H43A H 0.766329 0.429188 0.426278 0.090 Uiso 1 1 calc R U . . .
H43B H 0.716215 0.416574 0.495444 0.090 Uiso 1 1 calc R U . . .
C44 C 0.6539(2) 0.41659(14) 0.4030(2) 0.0748(18) Uani 1 1 d D U . . .
H44A H 0.608332 0.410883 0.433460 0.090 Uiso 1 1 calc R U . . .
H44B H 0.649418 0.443102 0.385595 0.090 Uiso 1 1 calc R U . . .
O3 O 0.6169(5) 0.4405(2) 0.2054(8) 0.1229(4) Uani 1 1 d D U . . .
C45 C 0.6162(5) 0.4810(2) 0.2050(9) 0.1229(4) Uani 1 1 d D U . . .
H45A H 0.593465 0.490949 0.250010 0.148 Uiso 1 1 calc R U . . .
H45B H 0.585341 0.490690 0.164101 0.148 Uiso 1 1 calc R U . . .
C46 C 0.6974(5) 0.4927(2) 0.1983(8) 0.1230(4) Uani 1 1 d D U . . .
H46A H 0.701755 0.518229 0.176491 0.148 Uiso 1 1 calc R U . . .
H46B H 0.723584 0.492835 0.245601 0.148 Uiso 1 1 calc R U . . .
C47 C 0.7301(6) 0.4638(3) 0.1519(7) 0.1230(3) Uani 1 1 d D U . . .
H47A H 0.787225 0.462046 0.157627 0.148 Uiso 1 1 calc R U . . .
H47B H 0.717668 0.468823 0.100999 0.148 Uiso 1 1 calc R U . . .
C48 C 0.6919(6) 0.4297(2) 0.1774(8) 0.1230(3) Uani 1 1 d D U . . .
H48A H 0.685450 0.411291 0.137645 0.148 Uiso 1 1 calc R U . . .
H48B H 0.723331 0.417492 0.215454 0.148 Uiso 1 1 calc R U . . .
O4 O 0.4409(6) 0.4159(3) 0.1542(4) 0.114(2) Uani 1 1 d D U . . .
C49 C 0.3791(7) 0.4428(3) 0.1572(4) 0.115(2) Uani 1 1 d D U . . .
H49A H 0.397261 0.467104 0.178152 0.137 Uiso 1 1 calc R U . . .
H49B H 0.335749 0.432930 0.186734 0.137 Uiso 1 1 calc R U . . .
C50 C 0.3540(7) 0.4484(3) 0.0831(5) 0.115(2) Uani 1 1 d D U . . .
H50A H 0.299225 0.456821 0.080844 0.137 Uiso 1 1 calc R U . . .
H50B H 0.387154 0.467293 0.058376 0.137 Uiso 1 1 calc R U . . .
C51 C 0.3633(6) 0.4109(3) 0.0519(5) 0.115(2) Uani 1 1 d D U . . .
H51A H 0.368320 0.412310 -0.000904 0.138 Uiso 1 1 calc R U . . .
H51B H 0.319144 0.394099 0.064294 0.138 Uiso 1 1 calc R U . . .
C52 C 0.4348(6) 0.3980(3) 0.0849(5) 0.115(2) Uani 1 1 d D U . . .
H52A H 0.434014 0.369978 0.090352 0.137 Uiso 1 1 calc R U . . .
H52B H 0.479819 0.405011 0.054710 0.137 Uiso 1 1 calc R U . . .
O5A O 0.4012(9) 0.3425(2) 0.2359(5) 0.1087(2) Uani 0.674(17) 1 d D U P A 1
C53A C 0.4070(10) 0.3199(3) 0.1728(5) 0.10868(18) Uani 0.674(17) 1 d D U P A 1
H53A H 0.459278 0.322384 0.151136 0.130 Uiso 0.674(17) 1 calc R U P A 1
H53B H 0.367669 0.327755 0.137118 0.130 Uiso 0.674(17) 1 calc R U P A 1
C54A C 0.3933(9) 0.2807(2) 0.1960(6) 0.10868(18) Uani 0.674(17) 1 d D U P A 1
H54A H 0.373345 0.264954 0.156013 0.130 Uiso 0.674(17) 1 calc R U P A 1
H54B H 0.441435 0.269025 0.214904 0.130 Uiso 0.674(17) 1 calc R U P A 1
C55A C 0.3355(7) 0.2849(3) 0.2518(6) 0.10868(18) Uani 0.674(17) 1 d D U P A 1
H55A H 0.335490 0.262836 0.284628 0.130 Uiso 0.674(17) 1 calc R U P A 1
H55B H 0.282801 0.288217 0.231366 0.130 Uiso 0.674(17) 1 calc R U P A 1
C56A C 0.3614(9) 0.3192(3) 0.2878(5) 0.10868(19) Uani 0.674(17) 1 d D U P A 1
H56A H 0.316394 0.333099 0.307843 0.130 Uiso 0.674(17) 1 calc R U P A 1
H56B H 0.396982 0.312576 0.327640 0.130 Uiso 0.674(17) 1 calc R U P A 1
O5B O 0.4182(6) 0.3298(3) 0.2394(9) 0.1087(2) Uani 0.326(17) 1 d D U P A 2
C53B C 0.4323(5) 0.2962(3) 0.1989(11) 0.10868(18) Uani 0.326(17) 1 d D U P A 2
H53C H 0.466348 0.278559 0.225826 0.130 Uiso 0.326(17) 1 calc R U P A 2
H53D H 0.457541 0.302465 0.152734 0.130 Uiso 0.326(17) 1 calc R U P A 2
C54B C 0.3560(6) 0.2791(3) 0.1868(11) 0.10868(18) Uani 0.326(17) 1 d D U P A 2
H54C H 0.356084 0.263001 0.143244 0.130 Uiso 0.326(17) 1 calc R U P A 2
H54D H 0.339838 0.263420 0.228363 0.130 Uiso 0.326(17) 1 calc R U P A 2
C55B C 0.3057(6) 0.3118(3) 0.1781(9) 0.10868(18) Uani 0.326(17) 1 d D U P A 2
H55C H 0.250867 0.305237 0.188258 0.130 Uiso 0.326(17) 1 calc R U P A 2
H55D H 0.309656 0.322452 0.129154 0.130 Uiso 0.326(17) 1 calc R U P A 2
C56B C 0.3365(6) 0.3378(3) 0.2311(8) 0.10868(19) Uani 0.326(17) 1 d D U P A 2
H56C H 0.328988 0.364444 0.215145 0.130 Uiso 0.326(17) 1 calc R U P A 2
H56D H 0.309273 0.334383 0.277380 0.130 Uiso 0.326(17) 1 calc R U P A 2
Sn3 Sn 0.11936(5) 0.18319(3) 0.1336(2) 0.0415(2) Uani 1 1 d . . . . .
C57 C 0.2444(9) 0.1739(4) 0.1234(8) 0.044(3) Uani 1 1 d . . . . .
C58 C 0.2739(10) 0.1472(5) 0.0721(9) 0.060(4) Uani 1 1 d . . . . .
H58 H 0.239528 0.134848 0.039733 0.072 Uiso 1 1 calc R U . . .
C59 C 0.3530(11) 0.1395(6) 0.0698(11) 0.073(6) Uani 1 1 d . . . . .
H59 H 0.371340 0.122555 0.034026 0.088 Uiso 1 1 calc R U . . .
C60 C 0.4044(11) 0.1544(6) 0.1145(11) 0.067(5) Uani 1 1 d . . . . .
H60 H 0.457682 0.147457 0.112524 0.080 Uiso 1 1 calc R U . . .
C61 C 0.3782(10) 0.1798(6) 0.1630(13) 0.079(7) Uani 1 1 d . . . . .
H61 H 0.415013 0.191963 0.193186 0.095 Uiso 1 1 calc R U . . .
C62 C 0.2989(9) 0.1891(5) 0.1711(10) 0.061(4) Uani 1 1 d . . . . .
H62 H 0.282637 0.205569 0.208646 0.073 Uiso 1 1 calc R U . . .
C63 C 0.1259(7) 0.2438(3) 0.1660(7) 0.052(4) Uani 1 1 d G . . . .
C64 C 0.1008(6) 0.2544(4) 0.2340(6) 0.069(5) Uani 1 1 d G . . . .
H64 H 0.082996 0.235636 0.266698 0.083 Uiso 1 1 calc R U . . .
C65 C 0.1017(8) 0.2925(4) 0.2540(7) 0.092(7) Uani 1 1 d G . . . .
H65 H 0.084590 0.299747 0.300381 0.111 Uiso 1 1 calc R U . . .
C66 C 0.1278(9) 0.3199(3) 0.2061(10) 0.106(9) Uani 1 1 d G . . . .
H66 H 0.128445 0.345977 0.219737 0.127 Uiso 1 1 calc R U . . .
C67 C 0.1529(9) 0.3093(3) 0.1381(9) 0.101(8) Uani 1 1 d G . . . .
H67 H 0.170705 0.328096 0.105409 0.121 Uiso 1 1 calc R U . . .
C68 C 0.1520(8) 0.2712(4) 0.1181(6) 0.086(7) Uani 1 1 d G . . . .
H68 H 0.169112 0.263985 0.071725 0.103 Uiso 1 1 calc R U . . .
C69 C 0.0905(6) 0.1916(3) 0.0190(5) 0.053(4) Uani 1 1 d G . . . .
C70 C 0.0126(5) 0.1871(3) 0.0013(6) 0.060(5) Uani 1 1 d G . . . .
H70 H -0.023964 0.180234 0.037218 0.072 Uiso 1 1 calc R U . . .
C71 C -0.0119(6) 0.1925(3) -0.0690(7) 0.070(5) Uani 1 1 d G . . . .
H71 H -0.065117 0.189374 -0.081051 0.084 Uiso 1 1 calc R U . . .
C72 C 0.0416(8) 0.2025(3) -0.1215(5) 0.073(6) Uani 1 1 d G . . . .
H72 H 0.024881 0.206176 -0.169558 0.088 Uiso 1 1 calc R U . . .
C73 C 0.1195(7) 0.2070(3) -0.1039(6) 0.080(6) Uani 1 1 d G . . . .
H73 H 0.156032 0.213839 -0.139795 0.096 Uiso 1 1 calc R U . . .
C74 C 0.1439(5) 0.2016(3) -0.0336(6) 0.061(4) Uani 1 1 d G . . . .
H74 H 0.197187 0.204700 -0.021526 0.073 Uiso 1 1 calc R U . . .
Sn4 Sn 0.90992(5) 0.04025(2) 0.3368(2) 0.03131(19) Uani 1 1 d . . . . .
C75 C 0.9139(6) -0.0220(3) 0.3332(8) 0.032(3) Uani 1 1 d . . . . .
C76 C 0.9017(9) -0.0398(4) 0.2671(8) 0.043(3) Uani 1 1 d . . . . .
H76 H 0.891051 -0.024346 0.226490 0.051 Uiso 1 1 calc R U . . .
C77 C 0.9045(9) -0.0789(4) 0.2584(9) 0.050(4) Uani 1 1 d . . . . .
H77 H 0.894895 -0.089746 0.212671 0.060 Uiso 1 1 calc R U . . .
C78 C 0.9210(8) -0.1019(5) 0.3154(10) 0.055(4) Uani 1 1 d . . . . .
H78 H 0.923199 -0.128670 0.309320 0.066 Uiso 1 1 calc R U . . .
C79 C 0.9345(9) -0.0859(4) 0.3820(10) 0.054(4) Uani 1 1 d . . . . .
H79 H 0.947479 -0.101494 0.421758 0.065 Uiso 1 1 calc R U . . .
C80 C 0.9288(8) -0.0464(4) 0.3898(8) 0.041(3) Uani 1 1 d . . . . .
H80 H 0.935518 -0.035841 0.436251 0.050 Uiso 1 1 calc R U . . .
C81 C 0.9198(7) 0.0496(4) 0.4508(7) 0.034(3) Uani 1 1 d . . . . .
C82 C 0.9895(9) 0.0427(4) 0.4885(8) 0.042(3) Uani 1 1 d . . . . .
H82 H 1.030167 0.029732 0.464291 0.050 Uiso 1 1 calc R U . . .
C83 C 1.0020(8) 0.0538(4) 0.5588(8) 0.044(3) Uani 1 1 d . . . . .
H83 H 1.050223 0.048273 0.581297 0.053 Uiso 1 1 calc R U . . .
C84 C 0.9444(10) 0.0729(5) 0.5965(9) 0.055(4) Uani 1 1 d . . . . .
H84 H 0.952632 0.080689 0.644638 0.066 Uiso 1 1 calc R U . . .
C85 C 0.8758(10) 0.0803(6) 0.5629(8) 0.061(5) Uani 1 1 d . . . . .
H85 H 0.835861 0.093384 0.587944 0.073 Uiso 1 1 calc R U . . .
C86 C 0.8632(9) 0.0689(4) 0.4921(8) 0.044(3) Uani 1 1 d . . . . .
H86 H 0.814374 0.074441 0.470664 0.053 Uiso 1 1 calc R U . . .
C87 C 0.7824(7) 0.0447(3) 0.3262(8) 0.034(3) Uani 1 1 d . . . . .
C88 C 0.7300(8) 0.0190(4) 0.3541(7) 0.037(3) Uani 1 1 d . . . . .
H88 H 0.748544 -0.001412 0.382740 0.045 Uiso 1 1 calc R U . . .
C89 C 0.6503(8) 0.0222(4) 0.3413(9) 0.048(4) Uani 1 1 d . . . . .
H89 H 0.615754 0.003793 0.360736 0.058 Uiso 1 1 calc R U . . .
C90 C 0.6222(8) 0.0506(5) 0.3023(9) 0.049(4) Uani 1 1 d . . . . .
H90 H 0.567685 0.053036 0.296101 0.058 Uiso 1 1 calc R U . . .
C91 C 0.6721(9) 0.0770(4) 0.2703(9) 0.050(4) Uani 1 1 d . . . . .
H91 H 0.652028 0.096558 0.240383 0.060 Uiso 1 1 calc R U . . .
C92 C 0.7522(8) 0.0741(4) 0.2831(7) 0.039(3) Uani 1 1 d . . . . .
H92 H 0.786489 0.092230 0.262465 0.046 Uiso 1 1 calc R U . . .
Ba2 Ba 0.50243(4) 0.11538(2) 0.7287(2) 0.02817(15) Uani 1 1 d . . . . .
O6 O 0.3773(4) 0.1186(2) 0.8160(5) 0.056(3) Uani 1 1 d D . . . .
C93 C 0.3622(6) 0.0867(3) 0.8606(7) 0.085(7) Uani 1 1 d D . . . .
H93A H 0.400587 0.085421 0.900054 0.102 Uiso 1 1 calc R U . . .
H93B H 0.365312 0.062824 0.832547 0.102 Uiso 1 1 calc R U . . .
C94 C 0.2830(6) 0.0920(3) 0.8895(7) 0.078(6) Uani 1 1 d D . . . .
H94A H 0.245299 0.076111 0.862820 0.094 Uiso 1 1 calc R U . . .
H94B H 0.281166 0.084705 0.940767 0.094 Uiso 1 1 calc R U . . .
C95 C 0.2649(6) 0.1324(3) 0.8808(7) 0.105(8) Uani 1 1 d D . . . .
H95A H 0.208455 0.136489 0.873762 0.126 Uiso 1 1 calc R U . . .
H95B H 0.282602 0.147433 0.922588 0.126 Uiso 1 1 calc R U . . .
C96 C 0.3087(6) 0.1420(3) 0.8166(6) 0.099(8) Uani 1 1 d D . . . .
H96A H 0.276956 0.137119 0.773291 0.119 Uiso 1 1 calc R U . . .
H96B H 0.323227 0.169263 0.817213 0.119 Uiso 1 1 calc R U . . .
O7 O 0.5526(5) 0.1581(3) 0.8452(4) 0.089(2) Uani 1 1 d D U . . .
C97 C 0.6328(5) 0.1646(5) 0.8583(5) 0.089(2) Uani 1 1 d D U . . .
H97A H 0.650815 0.187395 0.831984 0.107 Uiso 1 1 calc R U . . .
H97B H 0.663970 0.142446 0.842457 0.107 Uiso 1 1 calc R U . . .
C98 C 0.6410(5) 0.1703(5) 0.9364(5) 0.089(2) Uani 1 1 d D U . . .
H98A H 0.660503 0.146813 0.959560 0.107 Uiso 1 1 calc R U . . .
H98B H 0.677877 0.191237 0.946489 0.107 Uiso 1 1 calc R U . . .
C99 C 0.5634(6) 0.1798(4) 0.9630(5) 0.089(2) Uani 1 1 d D U . . .
H99A H 0.556015 0.170967 1.012959 0.107 Uiso 1 1 calc R U . . .
H99B H 0.553500 0.207488 0.960557 0.107 Uiso 1 1 calc R U . . .
C100 C 0.5137(5) 0.1590(4) 0.9136(5) 0.089(2) Uani 1 1 d D U . . .
H10A H 0.504893 0.132756 0.931239 0.107 Uiso 1 1 calc R U . . .
H10B H 0.462686 0.171790 0.909008 0.107 Uiso 1 1 calc R U . . .
O8 O 0.6170(6) 0.1648(3) 0.6790(6) 0.046(2) Uani 1 1 d . . . . .
C101 C 0.6110(11) 0.2057(5) 0.6771(9) 0.062(5) Uani 1 1 d . . . . .
H10C H 0.630119 0.216776 0.722637 0.075 Uiso 1 1 calc R U . . .
H10D H 0.556236 0.213519 0.670301 0.075 Uiso 1 1 calc R U . . .
C102 C 0.6594(14) 0.2191(6) 0.6160(13) 0.090(6) Uani 1 1 d . U . . .
H10E H 0.697365 0.238503 0.632137 0.108 Uiso 1 1 calc R U . . .
H10F H 0.626483 0.230285 0.577959 0.108 Uiso 1 1 calc R U . . .
C103 C 0.7003(11) 0.1842(6) 0.5894(10) 0.073(5) Uani 1 1 d . U . . .
H10G H 0.675119 0.174126 0.545619 0.088 Uiso 1 1 calc R U . . .
H10H H 0.755630 0.189478 0.579098 0.088 Uiso 1 1 calc R U . . .
C104 C 0.6920(9) 0.1571(5) 0.6503(10) 0.059(4) Uani 1 1 d . . . . .
H10I H 0.695654 0.130493 0.633416 0.071 Uiso 1 1 calc R U . . .
H10J H 0.732826 0.161593 0.686728 0.071 Uiso 1 1 calc R U . . .
O9 O 0.5804(6) 0.0781(3) 0.6210(5) 0.043(2) Uani 1 1 d . . . . .
C105 C 0.5626(11) 0.0900(6) 0.5510(9) 0.071(6) Uani 1 1 d . . . . .
H10K H 0.557853 0.118014 0.549272 0.086 Uiso 1 1 calc R U . . .
H10L H 0.512698 0.078701 0.535447 0.086 Uiso 1 1 calc R U . . .
C106 C 0.6265(12) 0.0771(5) 0.5032(8) 0.063(5) Uani 1 1 d . . . . .
H10M H 0.669799 0.095653 0.502297 0.076 Uiso 1 1 calc R U . . .
H10N H 0.607803 0.072693 0.453754 0.076 Uiso 1 1 calc R U . . .
C107 C 0.6500(11) 0.0405(5) 0.5391(11) 0.068(5) Uani 1 1 d . . . . .
H10O H 0.706349 0.035819 0.533290 0.081 Uiso 1 1 calc R U . . .
H10P H 0.620863 0.018718 0.519026 0.081 Uiso 1 1 calc R U . . .
C108 C 0.6294(10) 0.0467(4) 0.6178(7) 0.047(4) Uani 1 1 d . . . . .
H10Q H 0.602922 0.023964 0.637327 0.056 Uiso 1 1 calc R U . . .
H10R H 0.677041 0.051382 0.646187 0.056 Uiso 1 1 calc R U . . .
O10 O 0.3988(5) 0.0636(2) 0.6762(6) 0.083(2) Uani 1 1 d D U . . .
C109 C 0.4094(5) 0.0248(3) 0.6574(9) 0.083(2) Uani 1 1 d D U . . .
H10S H 0.431030 0.010362 0.698356 0.100 Uiso 1 1 calc R U . . .
H10T H 0.445656 0.022534 0.616381 0.100 Uiso 1 1 calc R U . . .
C110 C 0.3319(6) 0.0099(2) 0.6378(9) 0.083(2) Uani 1 1 d D U . . .
H11A H 0.335581 -0.006646 0.595047 0.100 Uiso 1 1 calc R U . . .
H11B H 0.309659 -0.004982 0.677814 0.100 Uiso 1 1 calc R U . . .
C111 C 0.2836(6) 0.0433(3) 0.6225(7) 0.083(2) Uani 1 1 d D U . . .
H11C H 0.287935 0.051063 0.571709 0.100 Uiso 1 1 calc R U . . .
H11D H 0.228342 0.038390 0.634117 0.100 Uiso 1 1 calc R U . . .
C112 C 0.3170(5) 0.0717(3) 0.6701(7) 0.083(2) Uani 1 1 d D U . . .
H11E H 0.309040 0.097515 0.650258 0.100 Uiso 1 1 calc R U . . .
H11F H 0.291926 0.070444 0.717842 0.100 Uiso 1 1 calc R U . . .
O11 O 0.3640(9) 0.3036(3) 0.0128(7) 0.26(2) Uani 1 1 d D . . . .
C113 C 0.3102(8) 0.3159(3) -0.0401(7) 0.154(10) Uani 1 1 d D U . . .
H11G H 0.335859 0.333154 -0.074714 0.185 Uiso 1 1 calc R U . . .
H11H H 0.266349 0.329612 -0.017497 0.185 Uiso 1 1 calc R U . . .
C114 C 0.2821(7) 0.2813(3) -0.0767(8) 0.154(10) Uani 1 1 d D U . . .
H11I H 0.230260 0.273915 -0.058435 0.185 Uiso 1 1 calc R U . . .
H11J H 0.278333 0.285600 -0.129016 0.185 Uiso 1 1 calc R U . . .
C115 C 0.3392(9) 0.2515(3) -0.0611(7) 0.179(11) Uani 1 1 d D U . . .
H11K H 0.314699 0.226005 -0.059922 0.214 Uiso 1 1 calc R U . . .
H11L H 0.381839 0.251418 -0.096789 0.214 Uiso 1 1 calc R U . . .
C116 C 0.3671(10) 0.2627(3) 0.0094(6) 0.235(13) Uani 1 1 d D U . . .
H11M H 0.333831 0.251462 0.047207 0.282 Uiso 1 1 calc R U . . .
H11N H 0.421027 0.253738 0.016678 0.282 Uiso 1 1 calc R U . . .

loop_
_atom_site_aniso_label
_atom_site_aniso_U_11
_atom_site_aniso_U_22
_atom_site_aniso_U_33
_atom_site_aniso_U_23
_atom_site_aniso_U_13
_atom_site_aniso_U_12
Sn1 0.0501(6) 0.0382(5) 0.0346(5) -0.0076(4) -0.0014(4) 0.0096(4)
C1 0.065(10) 0.038(8) 0.024(7) -0.001(6) -0.005(6) 0.002(7)
C2 0.075(12) 0.086(13) 0.032(9) 0.003(8) -0.013(8) -0.015(10)
C3 0.113(19) 0.099(16) 0.055(12) 0.008(11) -0.043(13) 0.009(14)
C4 0.13(2) 0.083(15) 0.033(10) -0.004(9) 0.002(12) -0.028(14)
C5 0.115(17) 0.045(9) 0.044(10) -0.016(8) 0.020(11) -0.008(10)
C6 0.085(12) 0.043(8) 0.029(7) -0.002(6) 0.001(7) 0.007(8)
C7 0.056(9) 0.035(7) 0.038(8) -0.005(6) -0.001(7) -0.005(6)
C8 0.075(13) 0.070(12) 0.061(11) 0.020(9) -0.008(9) -0.001(10)
C9 0.081(14) 0.081(14) 0.073(13) 0.011(11) 0.006(11) -0.031(12)
C10 0.058(10) 0.067(11) 0.059(11) -0.010(9) -0.003(8) -0.014(9)
C11 0.042(9) 0.073(12) 0.080(13) -0.013(10) -0.007(8) 0.001(9)
C12 0.069(11) 0.049(9) 0.047(9) 0.005(7) -0.001(8) 0.002(8)
C13 0.032(7) 0.048(8) 0.044(9) -0.006(6) 0.004(6) 0.005(6)
C14 0.037(8) 0.047(9) 0.053(9) -0.008(7) -0.002(6) -0.002(6)
C15 0.057(11) 0.054(11) 0.095(15) -0.022(10) 0.005(10) -0.021(9)
C16 0.068(11) 0.054(10) 0.062(12) 0.013(9) 0.028(9) 0.009(8)
C17 0.045(8) 0.045(8) 0.048(9) -0.003(7) 0.002(7) 0.004(7)
C18 0.036(7) 0.038(7) 0.050(9) -0.010(6) 0.012(6) 0.005(6)
Sn2 0.0401(5) 0.0493(6) 0.0421(6) -0.0109(5) 0.0004(4) 0.0146(4)
C19 0.0463(7) 0.0480(8) 0.0480(8) -0.0001(4) -0.0002(4) -0.0003(4)
C20 0.0475(8) 0.0482(8) 0.0483(8) 0.0000(4) 0.0000(4) -0.0001(4)
C21 0.0482(8) 0.0485(8) 0.0486(8) 0.0000(4) 0.0000(4) 0.0000(4)
C22 0.0484(8) 0.0487(8) 0.0487(8) 0.0000(4) 0.0000(4) 0.0000(4)
C23 0.0483(8) 0.0487(8) 0.0487(8) -0.0001(4) 0.0000(4) -0.0001(4)
C24 0.0477(8) 0.0484(8) 0.0484(8) -0.0001(4) -0.0001(4) -0.0001(4)
C25 0.020(6) 0.046(8) 0.051(9) -0.006(7) 0.004(5) 0.010(6)
C26 0.061(10) 0.050(9) 0.058(11) -0.009(8) -0.002(8) 0.016(8)
C27 0.067(11) 0.056(10) 0.070(12) -0.026(9) -0.017(9) 0.016(9)
C28 0.071(13) 0.068(12) 0.091(16) 0.022(11) 0.022(11) 0.009(10)
C29 0.054(10) 0.064(11) 0.058(11) 0.006(9) 0.009(8) 0.014(8)
C30 0.050(10) 0.069(12) 0.056(10) -0.012(9) 0.008(8) 0.004(8)
C31 0.046(8) 0.042(8) 0.035(8) -0.003(6) 0.000(6) 0.019(6)
C32 0.067(11) 0.055(10) 0.051(10) -0.008(8) -0.005(8) 0.010(9)
C33 0.096(16) 0.050(10) 0.070(13) 0.014(9) 0.015(11) 0.006(10)
C34 0.084(14) 0.067(12) 0.061(12) -0.002(9) -0.011(11) 0.032(11)
C35 0.041(9) 0.083(13) 0.061(11) -0.002(9) -0.012(8) 0.020(9)
C36 0.055(10) 0.074(12) 0.044(9) 0.001(8) -0.004(7) 0.019(9)
Ba1 0.0286(4) 0.0317(4) 0.0510(5) -0.0060(4) -0.0005(3) 0.0024(3)
O1 0.089(2) 0.089(2) 0.089(2) 0.0000(4) 0.0001(4) 0.0001(4)
C37 0.089(2) 0.089(2) 0.089(2) 0.0000(4) 0.0001(4) 0.0001(4)
C38 0.089(2) 0.089(2) 0.089(2) 0.0000(4) 0.0000(4) 0.0000(4)
C39 0.089(2) 0.089(2) 0.089(2) 0.0000(4) 0.0000(4) 0.0000(4)
C40 0.089(2) 0.089(2) 0.089(2) 0.0000(4) 0.0001(4) 0.0000(4)
O2 0.0747(18) 0.0747(18) 0.0747(18) -0.0001(4) -0.0001(4) 0.0000(4)
C41 0.0747(18) 0.0747(18) 0.0747(18) -0.0001(4) -0.0001(4) 0.0000(4)
C42 0.0747(18) 0.0747(18) 0.0747(18) 0.0000(4) -0.0001(4) 0.0000(4)
C43 0.0747(18) 0.0747(18) 0.0747(18) -0.0001(4) -0.0001(4) 0.0000(4)
C44 0.0748(18) 0.0748(18) 0.0748(18) -0.0001(4) 0.0000(4) 0.0000(4)
O3 0.1229(5) 0.1228(5) 0.1229(5) 0.0000(4) 0.0001(4) 0.0000(4)
C45 0.1229(5) 0.1229(5) 0.1230(5) 0.0000(4) 0.0001(4) 0.0000(4)
C46 0.1230(5) 0.1230(5) 0.1230(5) 0.0000(4) 0.0001(4) 0.0000(4)
C47 0.1230(4) 0.1230(4) 0.1230(4) 0.0000(3) 0.0001(3) 0.0000(3)
C48 0.1230(4) 0.1230(4) 0.1230(4) 0.0000(3) 0.0001(3) 0.0000(3)
O4 0.114(2) 0.114(2) 0.114(2) 0.0000(4) 0.0000(4) 0.0001(4)
C49 0.115(2) 0.115(2) 0.115(2) 0.0000(4) 0.0000(4) 0.0001(4)
C50 0.115(2) 0.115(2) 0.115(2) 0.0000(4) -0.0001(4) 0.0001(4)
C51 0.115(2) 0.115(2) 0.115(2) 0.0000(4) -0.0001(4) 0.0001(4)
C52 0.115(2) 0.115(2) 0.115(2) 0.0000(4) 0.0000(4) 0.0001(4)
O5A 0.1087(3) 0.1087(3) 0.1087(3) 0.0000(3) 0.0000(3) 0.0000(3)
C53A 0.1087(2) 0.1087(2) 0.1087(2) 0.00001(19) -0.00001(19) -0.00002(19)
C54A 0.1087(2) 0.1087(2) 0.1087(2) 0.0000(2) 0.0000(2) 0.0000(2)
C55A 0.1087(2) 0.1087(2) 0.1087(2) 0.0000(2) 0.0000(2) 0.0000(2)
C56A 0.1087(3) 0.1087(3) 0.1087(3) 0.0000(2) 0.0000(2) 0.0000(2)
O5B 0.1087(3) 0.1087(3) 0.1087(3) 0.0000(2) 0.0000(3) 0.0000(2)
C53B 0.1087(2) 0.1087(2) 0.1087(2) 0.00001(19) -0.00001(19) -0.00002(19)
C54B 0.1087(2) 0.1087(2) 0.1087(2) 0.0000(2) 0.0000(2) 0.0000(2)
C55B 0.1087(2) 0.1087(2) 0.1087(2) 0.0000(2) 0.0000(2) 0.0000(2)
C56B 0.1087(3) 0.1087(3) 0.1087(3) 0.0000(2) 0.0000(2) 0.0000(2)
Sn3 0.0329(5) 0.0435(5) 0.0482(6) 0.0137(4) -0.0016(4) -0.0050(4)
C57 0.047(8) 0.042(8) 0.044(8) 0.016(7) -0.004(6) -0.003(7)
C58 0.056(10) 0.071(11) 0.054(10) 0.007(8) 0.002(8) 0.002(9)
C59 0.055(11) 0.092(15) 0.072(13) 0.014(11) 0.023(10) 0.015(10)
C60 0.046(10) 0.074(13) 0.080(13) 0.017(10) 0.005(9) 0.016(9)
C61 0.037(9) 0.079(13) 0.122(18) 0.035(13) -0.027(11) -0.006(9)
C62 0.045(9) 0.066(11) 0.071(12) 0.010(9) -0.003(8) -0.006(8)
C63 0.039(8) 0.076(11) 0.041(9) -0.012(8) -0.015(7) -0.002(8)
C64 0.046(9) 0.078(13) 0.082(14) 0.001(11) -0.024(9) 0.000(8)
C65 0.070(13) 0.12(2) 0.091(17) -0.027(15) -0.017(12) 0.020(13)
C66 0.12(2) 0.069(15) 0.13(2) -0.024(15) -0.050(18) 0.008(14)
C67 0.14(2) 0.058(13) 0.11(2) 0.013(13) -0.019(17) -0.017(13)
C68 0.119(19) 0.050(11) 0.089(15) 0.002(10) -0.005(13) -0.019(11)
C69 0.056(10) 0.029(8) 0.074(11) 0.001(7) -0.014(8) 0.006(7)
C70 0.074(12) 0.034(8) 0.071(12) -0.002(7) -0.030(9) 0.010(8)
C71 0.083(14) 0.052(10) 0.076(13) 0.005(9) -0.032(11) -0.004(9)
C72 0.108(17) 0.056(11) 0.057(12) -0.022(9) -0.032(11) 0.029(11)
C73 0.104(17) 0.088(15) 0.049(11) 0.016(10) 0.024(11) 0.040(13)
C74 0.066(11) 0.071(12) 0.047(10) 0.004(8) -0.001(8) 0.012(9)
Sn4 0.0278(4) 0.0367(5) 0.0294(4) 0.0042(4) 0.0019(4) -0.0047(4)
C75 0.020(5) 0.037(7) 0.040(7) -0.008(6) 0.007(5) 0.006(5)
C76 0.062(9) 0.046(8) 0.019(7) 0.003(6) 0.001(6) 0.000(7)
C77 0.053(9) 0.043(8) 0.053(9) -0.003(7) -0.002(7) 0.002(7)
C78 0.035(8) 0.055(10) 0.075(12) -0.016(8) 0.002(7) 0.003(7)
C79 0.050(9) 0.043(8) 0.071(12) 0.014(8) -0.016(8) -0.007(7)
C80 0.043(8) 0.051(8) 0.031(8) -0.001(6) -0.018(6) -0.002(7)
C81 0.027(6) 0.051(8) 0.025(7) 0.008(6) -0.003(5) -0.014(6)
C82 0.046(8) 0.037(7) 0.042(8) 0.008(6) -0.001(6) -0.001(6)
C83 0.040(8) 0.055(9) 0.037(8) 0.007(7) -0.013(6) -0.001(7)
C84 0.061(10) 0.067(11) 0.038(8) -0.011(7) -0.005(7) -0.011(9)
C85 0.058(10) 0.092(14) 0.033(9) -0.012(8) 0.013(7) 0.003(9)
C86 0.046(8) 0.056(9) 0.030(7) 0.006(6) -0.006(6) 0.004(7)
C87 0.029(6) 0.032(6) 0.041(8) -0.001(6) 0.010(6) -0.005(5)
C88 0.039(7) 0.035(7) 0.039(8) 0.002(5) 0.008(6) -0.001(6)
C89 0.031(7) 0.051(8) 0.063(10) -0.002(8) 0.023(7) -0.006(6)
C90 0.030(7) 0.061(10) 0.055(9) -0.016(8) -0.001(6) 0.011(7)
C91 0.047(9) 0.044(8) 0.060(10) -0.007(7) -0.014(8) -0.001(7)
C92 0.046(8) 0.028(6) 0.042(8) 0.004(5) -0.009(6) -0.005(6)
Ba2 0.0250(3) 0.0285(3) 0.0309(4) -0.0001(3) 0.0008(3) 0.0022(3)
O6 0.046(6) 0.068(7) 0.054(7) 0.019(5) 0.018(5) 0.010(5)
C93 0.080(14) 0.082(14) 0.093(15) 0.043(12) 0.036(11) 0.036(11)
C94 0.083(14) 0.054(11) 0.097(15) 0.003(10) 0.048(12) -0.007(10)
C95 0.071(15) 0.082(15) 0.16(2) 0.017(16) 0.042(15) 0.002(12)
C96 0.121(19) 0.083(14) 0.093(17) 0.030(12) 0.042(14) 0.048(14)
O7 0.089(2) 0.089(2) 0.089(2) -0.0001(4) 0.0000(4) -0.0001(4)
C97 0.089(2) 0.089(2) 0.089(2) -0.0001(4) 0.0000(4) 0.0000(4)
C98 0.089(2) 0.089(2) 0.089(2) -0.0001(4) 0.0000(4) 0.0000(4)
C99 0.089(2) 0.089(2) 0.089(2) -0.0001(4) 0.0000(4) -0.0001(4)
C100 0.089(2) 0.089(2) 0.089(2) -0.0001(4) 0.0000(4) -0.0001(4)
O8 0.046(6) 0.041(5) 0.052(6) -0.002(4) 0.011(5) -0.015(4)
C101 0.066(11) 0.062(11) 0.058(11) -0.018(8) 0.008(8) -0.017(9)
C102 0.103(17) 0.071(11) 0.097(16) 0.012(10) -0.010(12) -0.030(9)
C103 0.061(11) 0.109(12) 0.050(10) -0.001(9) 0.002(8) -0.030(9)
C104 0.043(9) 0.067(11) 0.068(11) -0.007(9) 0.002(8) -0.016(8)
O9 0.052(6) 0.050(6) 0.026(5) -0.008(4) 0.003(4) 0.010(5)
C105 0.073(12) 0.100(15) 0.040(10) -0.020(9) -0.015(8) 0.039(11)
C106 0.096(14) 0.065(11) 0.029(8) 0.004(7) 0.008(8) 0.018(10)
C107 0.058(11) 0.053(10) 0.091(14) -0.002(9) 0.013(10) 0.009(8)
C108 0.076(11) 0.037(8) 0.027(7) 0.007(6) 0.000(7) 0.025(7)
O10 0.083(2) 0.083(2) 0.083(2) -0.0001(4) -0.0001(4) 0.0000(4)
C109 0.083(2) 0.083(2) 0.083(2) -0.0001(4) -0.0001(4) 0.0000(4)
C110 0.083(2) 0.083(2) 0.083(2) -0.0001(4) -0.0001(4) 0.0000(4)
C111 0.083(2) 0.083(2) 0.083(2) -0.0001(4) -0.0001(4) 0.0000(4)
C112 0.083(2) 0.083(2) 0.083(2) -0.0001(4) -0.0001(4) 0.0000(4)
O11 0.27(4) 0.13(2) 0.38(5) -0.06(3) -0.17(4) 0.05(2)
C113 0.154(10) 0.154(10) 0.154(10) 0.0000(6) 0.0000(6) 0.0000(6)
C114 0.154(10) 0.154(10) 0.154(10) 0.0000(6) 0.0000(6) 0.0000(6)
C115 0.179(11) 0.179(11) 0.179(11) 0.0000(6) 0.0000(6) 0.0000(6)
C116 0.235(13) 0.235(13) 0.235(13) 0.0000(6) 0.0000(6) 0.0000(6)

loop_
_atom_type_symbol
_atom_type_description
_atom_type_scat_dispersion_real
_atom_type_scat_dispersion_imag
_atom_type_scat_source
C C 0.0033 0.0016 'International Tables Vol C Tables 4.2.6.8 and 6.1.1.4'
H H 0.0000 0.0000 'International Tables Vol C Tables 4.2.6.8 and 6.1.1.4'
Ba Ba -0.3244 2.2819 'International Tables Vol C Tables 4.2.6.8 and 6.1.1.4'
O O 0.0106 0.0060 'International Tables Vol C Tables 4.2.6.8 and 6.1.1.4'
Sn Sn -0.6537 1.4246 'International Tables Vol C Tables 4.2.6.8 and 6.1.1.4'

loop_
_geom_angle_atom_site_label_1
_geom_angle_atom_site_label_2
_geom_angle_atom_site_label_3
_geom_angle
_geom_angle_site_symmetry_1
_geom_angle_site_symmetry_3
_geom_angle_publ_flag
C13 Sn1 C7 99.1(5) . . ?
C13 Sn1 C1 97.3(5) . . ?
C7 Sn1 C1 95.5(6) . . ?
C13 Sn1 Ba1 116.2(3) . . ?
C7 Sn1 Ba1 114.8(4) . . ?
C1 Sn1 Ba1 128.4(4) . . ?
C2 C1 C6 117.8(14) . . ?
C2 C1 Sn1 123.3(12) . . ?
C6 C1 Sn1 118.9(11) . . ?
C1 C2 C3 123(2) . . ?
C1 C2 H2 118.6 . . ?
C3 C2 H2 118.6 . . ?
C4 C3 C2 121(2) . . ?
C4 C3 H3 119.7 . . ?
C2 C3 H3 119.7 . . ?
C5 C4 C3 119.4(18) . . ?
C5 C4 H4 120.3 . . ?
C3 C4 H4 120.3 . . ?
C4 C5 C6 121.0(19) . . ?
C4 C5 H5 119.5 . . ?
C6 C5 H5 119.5 . . ?
C1 C6 C5 118.5(16) . . ?
C1 C6 H6 120.7 . . ?
C5 C6 H6 120.7 . . ?
C12 C7 C8 116.2(15) . . ?
C12 C7 Sn1 125.5(11) . . ?
C8 C7 Sn1 118.0(12) . . ?
C7 C8 C9 121.1(17) . . ?
C7 C8 H8 119.5 . . ?
C9 C8 H8 119.5 . . ?
C10 C9 C8 123.2(18) . . ?
C10 C9 H9 118.4 . . ?
C8 C9 H9 118.4 . . ?
C9 C10 C11 117.1(17) . . ?
C9 C10 H10 121.4 . . ?
C11 C10 H10 121.4 . . ?
C12 C11 C10 120.6(17) . . ?
C12 C11 H11 119.7 . . ?
C10 C11 H11 119.7 . . ?
C7 C12 C11 121.6(16) . . ?
C7 C12 H12 119.2 . . ?
C11 C12 H12 119.2 . . ?
C18 C13 C14 115.9(14) . . ?
C18 C13 Sn1 121.2(10) . . ?
C14 C13 Sn1 122.8(11) . . ?
C15 C14 C13 122.3(15) . . ?
C15 C14 H14 118.9 . . ?
C13 C14 H14 118.9 . . ?
C16 C15 C14 119.7(16) . . ?
C16 C15 H15 120.2 . . ?
C14 C15 H15 120.2 . . ?
C17 C16 C15 118.8(16) . . ?
C17 C16 H16 120.6 . . ?
C15 C16 H16 120.6 . . ?
C16 C17 C18 121.1(15) . . ?
C16 C17 H17 119.5 . . ?
C18 C17 H17 119.5 . . ?
C13 C18 C17 122.2(14) . . ?
C13 C18 H18 118.9 . . ?
C17 C18 H18 118.9 . . ?
C25 Sn2 C19 96.0(5) . . ?
C25 Sn2 C31 99.0(5) . . ?
C19 Sn2 C31 96.6(6) . . ?
C25 Sn2 Ba1 129.0(3) . . ?
C19 Sn2 Ba1 114.0(4) . . ?
C31 Sn2 Ba1 116.2(3) . . ?
C20 C19 C24 115.5(14) . . ?
C20 C19 Sn2 124.1(11) . . ?
C24 C19 Sn2 120.2(11) . . ?
C19 C20 C21 120.1(15) . . ?
C19 C20 H20 119.9 . . ?
C21 C20 H20 119.9 . . ?
C22 C21 C20 121.7(15) . . ?
C22 C21 H21 119.2 . . ?
C20 C21 H21 119.2 . . ?
C21 C22 C23 122.6(15) . . ?
C21 C22 H22 118.7 . . ?
C23 C22 H22 118.7 . . ?
C22 C23 C24 115.2(14) . . ?
C22 C23 H23 122.4 . . ?
C24 C23 H23 122.4 . . ?
C19 C24 C23 124.1(14) . . ?
C19 C24 H24 117.9 . . ?
C23 C24 H24 117.9 . . ?
C26 C25 C30 115.1(14) . . ?
C26 C25 Sn2 126.4(12) . . ?
C30 C25 Sn2 118.6(11) . . ?
C25 C26 C27 122.2(16) . . ?
C25 C26 H26 118.9 . . ?
C27 C26 H26 118.9 . . ?
C26 C27 C28 121.3(17) . . ?
C26 C27 H27 119.4 . . ?
C28 C27 H27 119.4 . . ?
C29 C28 C27 116.6(18) . . ?
C29 C28 H28 121.7 . . ?
C27 C28 H28 121.7 . . ?
C28 C29 C30 121.9(18) . . ?
C28 C29 H29 119.1 . . ?
C30 C29 H29 119.1 . . ?
C29 C30 C25 122.8(16) . . ?
C29 C30 H30 118.6 . . ?
C25 C30 H30 118.6 . . ?
C36 C31 C32 118.6(15) . . ?
C36 C31 Sn2 120.7(12) . . ?
C32 C31 Sn2 120.3(11) . . ?
C31 C32 C33 119.6(17) . . ?
C31 C32 H32 120.2 . . ?
C33 C32 H32 120.2 . . ?
C34 C33 C32 120.5(19) . . ?
C34 C33 H33 119.8 . . ?
C32 C33 H33 119.8 . . ?
C35 C34 C33 119.4(18) . . ?
C35 C34 H34 120.3 . . ?
C33 C34 H34 120.3 . . ?
C34 C35 C36 121.3(18) . . ?
C34 C35 H35 119.3 . . ?
C36 C35 H35 119.3 . . ?
C31 C36 C35 120.5(17) . . ?
C31 C36 H36 119.7 . . ?
C35 C36 H36 119.7 . . ?
O2 Ba1 O5A 144.0(3) . . ?
O2 Ba1 O3 72.5(3) . . ?
O5A Ba1 O3 141.5(4) . . ?
O2 Ba1 O4 146.9(3) . . ?
O5A Ba1 O4 68.9(3) . . ?
O3 Ba1 O4 74.5(4) . . ?
O2 Ba1 O1 72.76(18) . . ?
O5A Ba1 O1 73.8(2) . . ?
O3 Ba1 O1 144.6(3) . . ?
O4 Ba1 O1 139.2(3) . . ?
O2 Ba1 O5B 134.4(3) . . ?
O3 Ba1 O5B 146.0(5) . . ?
O4 Ba1 O5B 77.6(4) . . ?
O1 Ba1 O5B 68.0(4) . . ?
O2 Ba1 Sn2 94.14(11) . . ?
O5A Ba1 Sn2 95.2(3) . . ?
O3 Ba1 Sn2 92.2(2) . . ?
O4 Ba1 Sn2 83.8(2) . . ?
O1 Ba1 Sn2 83.74(10) . . ?
O5B Ba1 Sn2 103.6(3) . . ?
O2 Ba1 Sn1 82.58(10) . . ?
O5A Ba1 Sn1 87.2(3) . . ?
O3 Ba1 Sn1 87.4(2) . . ?
O4 Ba1 Sn1 99.3(2) . . ?
O1 Ba1 Sn1 94.62(10) . . ?
O5B Ba1 Sn1 78.4(3) . . ?
Sn2 Ba1 Sn1 176.65(3) . . ?
C37 O1 C40 105.7(3) . . ?
C37 O1 Ba1 114.2(3) . . ?
C40 O1 Ba1 139.3(3) . . ?
O1 C37 C38 105.8(3) . . ?
O1 C37 H37A 110.6 . . ?
C38 C37 H37A 110.6 . . ?
O1 C37 H37B 110.6 . . ?
C38 C37 H37B 110.6 . . ?
H37A C37 H37B 108.7 . . ?
C39 C38 C37 103.1(3) . . ?
C39 C38 H38A 111.1 . . ?
C37 C38 H38A 111.1 . . ?
C39 C38 H38B 111.1 . . ?
C37 C38 H38B 111.1 . . ?
H38A C38 H38B 109.1 . . ?
C38 C39 C40 102.0(3) . . ?
C38 C39 H39A 111.4 . . ?
C40 C39 H39A 111.4 . . ?
C38 C39 H39B 111.4 . . ?
C40 C39 H39B 111.4 . . ?
H39A C39 H39B 109.2 . . ?
O1 C40 C39 107.8(3) . . ?
O1 C40 H40A 110.1 . . ?
C39 C40 H40A 110.1 . . ?
O1 C40 H40B 110.1 . . ?
C39 C40 H40B 110.1 . . ?
H40A C40 H40B 108.5 . . ?
C41 O2 C44 105.7(3) . . ?
C41 O2 Ba1 136.4(3) . . ?
C44 O2 Ba1 115.7(3) . . ?
O2 C41 C42 105.8(3) . . ?
O2 C41 H41A 110.6 . . ?
C42 C41 H41A 110.6 . . ?
O2 C41 H41B 110.6 . . ?
C42 C41 H41B 110.6 . . ?
H41A C41 H41B 108.7 . . ?
C43 C42 C41 103.1(3) . . ?
C43 C42 H42A 111.1 . . ?
C41 C42 H42A 111.1 . . ?
C43 C42 H42B 111.1 . . ?
C41 C42 H42B 111.1 . . ?
H42A C42 H42B 109.1 . . ?
C42 C43 C44 102.0(3) . . ?
C42 C43 H43A 111.4 . . ?
C44 C43 H43A 111.4 . . ?
C42 C43 H43B 111.4 . . ?
C44 C43 H43B 111.4 . . ?
H43A C43 H43B 109.2 . . ?
O2 C44 C43 107.8(3) . . ?
O2 C44 H44A 110.1 . . ?
C43 C44 H44A 110.1 . . ?
O2 C44 H44B 110.1 . . ?
C43 C44 H44B 110.1 . . ?
H44A C44 H44B 108.5 . . ?
C45 O3 C48 105.7(3) . . ?
C45 O3 Ba1 134.9(5) . . ?
C48 O3 Ba1 118.3(5) . . ?
O3 C45 C46 105.8(3) . . ?
O3 C45 H45A 110.6 . . ?
C46 C45 H45A 110.6 . . ?
O3 C45 H45B 110.6 . . ?
C46 C45 H45B 110.6 . . ?
H45A C45 H45B 108.7 . . ?
C47 C46 C45 103.1(3) . . ?
C47 C46 H46A 111.1 . . ?
C45 C46 H46A 111.1 . . ?
C47 C46 H46B 111.1 . . ?
C45 C46 H46B 111.1 . . ?
H46A C46 H46B 109.1 . . ?
C46 C47 C48 101.9(3) . . ?
C46 C47 H47A 111.4 . . ?
C48 C47 H47A 111.4 . . ?
C46 C47 H47B 111.4 . . ?
C48 C47 H47B 111.4 . . ?
H47A C47 H47B 109.2 . . ?
O3 C48 C47 107.8(3) . . ?
O3 C48 H48A 110.1 . . ?
C47 C48 H48A 110.1 . . ?
O3 C48 H48B 110.1 . . ?
C47 C48 H48B 110.1 . . ?
H48A C48 H48B 108.5 . . ?
C49 O4 C52 105.7(3) . . ?
C49 O4 Ba1 128.9(5) . . ?
C52 O4 Ba1 123.0(5) . . ?
O4 C49 C50 105.8(3) . . ?
O4 C49 H49A 110.6 . . ?
C50 C49 H49A 110.6 . . ?
O4 C49 H49B 110.6 . . ?
C50 C49 H49B 110.6 . . ?
H49A C49 H49B 108.7 . . ?
C51 C50 C49 103.1(3) . . ?
C51 C50 H50A 111.1 . . ?
C49 C50 H50A 111.1 . . ?
C51 C50 H50B 111.1 . . ?
C49 C50 H50B 111.1 . . ?
H50A C50 H50B 109.1 . . ?
C50 C51 C52 102.0(3) . . ?
C50 C51 H51A 111.4 . . ?
C52 C51 H51A 111.4 . . ?
C50 C51 H51B 111.4 . . ?
C52 C51 H51B 111.4 . . ?
H51A C51 H51B 109.2 . . ?
O4 C52 C51 107.8(3) . . ?
O4 C52 H52A 110.1 . . ?
C51 C52 H52A 110.1 . . ?
O4 C52 H52B 110.1 . . ?
C51 C52 H52B 110.1 . . ?
H52A C52 H52B 108.5 . . ?
C53A O5A C56A 105.7(3) . . ?
C53A O5A Ba1 115.1(7) . . ?
C56A O5A Ba1 124.8(7) . . ?
O5A C53A C54A 105.7(3) . . ?
O5A C53A H53A 110.6 . . ?
C54A C53A H53A 110.6 . . ?
O5A C53A H53B 110.6 . . ?
C54A C53A H53B 110.6 . . ?
H53A C53A H53B 108.7 . . ?
C55A C54A C53A 103.1(3) . . ?
C55A C54A H54A 111.1 . . ?
C53A C54A H54A 111.1 . . ?
C55A C54A H54B 111.1 . . ?
C53A C54A H54B 111.1 . . ?
H54A C54A H54B 109.1 . . ?
C54A C55A C56A 102.0(3) . . ?
C54A C55A H55A 111.4 . . ?
C56A C55A H55A 111.4 . . ?
C54A C55A H55B 111.4 . . ?
C56A C55A H55B 111.4 . . ?
H55A C55A H55B 109.2 . . ?
O5A C56A C55A 107.9(3) . . ?
O5A C56A H56A 110.1 . . ?
C55A C56A H56A 110.1 . . ?
O5A C56A H56B 110.1 . . ?
C55A C56A H56B 110.1 . . ?
H56A C56A H56B 108.4 . . ?
C53B O5B C56B 105.7(3) . . ?
C53B O5B Ba1 124.8(6) . . ?
C56B O5B Ba1 122.5(6) . . ?
O5B C53B C54B 105.8(3) . . ?
O5B C53B H53C 110.6 . . ?
C54B C53B H53C 110.6 . . ?
O5B C53B H53D 110.6 . . ?
C54B C53B H53D 110.6 . . ?
H53C C53B H53D 108.7 . . ?
C55B C54B C53B 103.1(3) . . ?
C55B C54B H54C 111.1 . . ?
C53B C54B H54C 111.1 . . ?
C55B C54B H54D 111.2 . . ?
C53B C54B H54D 111.1 . . ?
H54C C54B H54D 109.1 . . ?
C54B C55B C56B 101.9(3) . . ?
C54B C55B H55C 111.4 . . ?
C56B C55B H55C 111.4 . . ?
C54B C55B H55D 111.4 . . ?
C56B C55B H55D 111.4 . . ?
H55C C55B H55D 109.2 . . ?
O5B C56B C55B 107.8(3) . . ?
O5B C56B H56C 110.1 . . ?
C55B C56B H56C 110.2 . . ?
O5B C56B H56D 110.1 . . ?
C55B C56B H56D 110.1 . . ?
H56C C56B H56D 108.5 . . ?
C57 Sn3 C69 99.0(5) . . ?
C57 Sn3 C63 96.7(5) . . ?
C69 Sn3 C63 98.4(4) . . ?
C57 Sn3 Ba2 120.8(3) . 3_554 ?
C69 Sn3 Ba2 115.4(3) . 3_554 ?
C63 Sn3 Ba2 121.7(3) . 3_554 ?
C62 C57 C58 116.0(15) . . ?
C62 C57 Sn3 123.2(12) . . ?
C58 C57 Sn3 120.3(11) . . ?
C59 C58 C57 119.6(18) . . ?
C59 C58 H58 120.2 . . ?
C57 C58 H58 120.2 . . ?
C60 C59 C58 124(2) . . ?
C60 C59 H59 118.0 . . ?
C58 C59 H59 118.0 . . ?
C59 C60 C61 117.5(18) . . ?
C59 C60 H60 121.3 . . ?
C61 C60 H60 121.3 . . ?
C60 C61 C62 123.3(19) . . ?
C60 C61 H61 118.3 . . ?
C62 C61 H61 118.3 . . ?
C57 C62 C61 119.3(19) . . ?
C57 C62 H62 120.3 . . ?
C61 C62 H62 120.3 . . ?
C64 C63 C68 120.0 . . ?
C64 C63 Sn3 119.4(7) . . ?
C68 C63 Sn3 120.5(7) . . ?
C63 C64 C65 120.0 . . ?
C63 C64 H64 120.0 . . ?
C65 C64 H64 120.0 . . ?
C64 C65 C66 120.0 . . ?
C64 C65 H65 120.0 . . ?
C66 C65 H65 120.0 . . ?
C67 C66 C65 120.0 . . ?
C67 C66 H66 120.0 . . ?
C65 C66 H66 120.0 . . ?
C66 C67 C68 120.0 . . ?
C66 C67 H67 120.0 . . ?
C68 C67 H67 120.0 . . ?
C67 C68 C63 120.0 . . ?
C67 C68 H68 120.0 . . ?
C63 C68 H68 120.0 . . ?
C70 C69 C74 120.0 . . ?
C70 C69 Sn3 115.5(5) . . ?
C74 C69 Sn3 124.5(6) . . ?
C71 C70 C69 120.0 . . ?
C71 C70 H70 120.0 . . ?
C69 C70 H70 120.0 . . ?
C70 C71 C72 120.0 . . ?
C70 C71 H71 120.0 . . ?
C72 C71 H71 120.0 . . ?
C73 C72 C71 120.0 . . ?
C73 C72 H72 120.0 . . ?
C71 C72 H72 120.0 . . ?
C72 C73 C74 120.0 . . ?
C72 C73 H73 120.0 . . ?
C74 C73 H73 120.0 . . ?
C73 C74 C69 120.0 . . ?
C73 C74 H74 120.0 . . ?
C69 C74 H74 120.0 . . ?
C81 Sn4 C75 100.3(5) . . ?
C81 Sn4 C87 98.9(5) . . ?
C75 Sn4 C87 95.6(4) . . ?
C81 Sn4 Ba2 113.7(3) . 3_654 ?
C75 Sn4 Ba2 133.9(3) . 3_654 ?
C87 Sn4 Ba2 108.1(3) . 3_654 ?
C80 C75 C76 115.1(12) . . ?
C80 C75 Sn4 127.0(10) . . ?
C76 C75 Sn4 117.8(10) . . ?
C77 C76 C75 122.7(13) . . ?
C77 C76 H76 118.6 . . ?
C75 C76 H76 118.6 . . ?
C78 C77 C76 120.2(15) . . ?
C78 C77 H77 119.9 . . ?
C76 C77 H77 119.9 . . ?
C77 C78 C79 119.6(15) . . ?
C77 C78 H78 120.2 . . ?
C79 C78 H78 120.2 . . ?
C78 C79 C80 119.0(15) . . ?
C78 C79 H79 120.5 . . ?
C80 C79 H79 120.5 . . ?
C75 C80 C79 123.2(13) . . ?
C75 C80 H80 118.4 . . ?
C79 C80 H80 118.4 . . ?
C82 C81 C86 113.4(12) . . ?
C82 C81 Sn4 122.1(10) . . ?
C86 C81 Sn4 123.7(9) . . ?
C83 C82 C81 123.8(14) . . ?
C83 C82 H82 118.1 . . ?
C81 C82 H82 118.1 . . ?
C82 C83 C84 120.3(13) . . ?
C82 C83 H83 119.9 . . ?
C84 C83 H83 119.9 . . ?
C85 C84 C83 118.5(14) . . ?
C85 C84 H84 120.7 . . ?
C83 C84 H84 120.7 . . ?
C84 C85 C86 121.1(15) . . ?
C84 C85 H85 119.5 . . ?
C86 C85 H85 119.5 . . ?
C85 C86 C81 123.0(14) . . ?
C85 C86 H86 118.5 . . ?
C81 C86 H86 118.5 . . ?
C88 C87 C92 117.1(12) . . ?
C88 C87 Sn4 124.8(10) . . ?
C92 C87 Sn4 117.9(9) . . ?
C87 C88 C89 121.7(13) . . ?
C87 C88 H88 119.1 . . ?
C89 C88 H88 119.1 . . ?
C90 C89 C88 120.7(13) . . ?
C90 C89 H89 119.6 . . ?
C88 C89 H89 119.6 . . ?
C89 C90 C91 120.8(13) . . ?
C89 C90 H90 119.6 . . ?
C91 C90 H90 119.6 . . ?
C90 C91 C92 118.8(14) . . ?
C90 C91 H91 120.6 . . ?
C92 C91 H91 120.6 . . ?
C91 C92 C87 120.8(13) . . ?
C91 C92 H92 119.6 . . ?
C87 C92 H92 119.6 . . ?
O6 Ba2 O10 74.0(3) . . ?
O6 Ba2 O9 148.2(3) . . ?
O10 Ba2 O9 74.9(3) . . ?
O6 Ba2 O7 75.7(3) . . ?
O10 Ba2 O7 147.5(3) . . ?
O9 Ba2 O7 132.6(3) . . ?
O6 Ba2 O8 137.6(3) . . ?
O10 Ba2 O8 139.3(3) . . ?
O9 Ba2 O8 73.0(3) . . ?
O7 Ba2 O8 72.8(3) . . ?
O6 Ba2 Sn3 78.93(17) . 3 ?
O10 Ba2 Sn3 83.4(2) . 3 ?
O9 Ba2 Sn3 103.7(2) . 3 ?
O7 Ba2 Sn3 101.9(2) . 3 ?
O8 Ba2 Sn3 80.6(2) . 3 ?
O6 Ba2 Sn4 91.48(17) . 3_655 ?
O10 Ba2 Sn4 89.2(2) . 3_655 ?
O9 Ba2 Sn4 81.8(2) . 3_655 ?
O7 Ba2 Sn4 80.2(2) . 3_655 ?
O8 Ba2 Sn4 110.0(2) . 3_655 ?
Sn3 Ba2 Sn4 169.20(3) 3 3_655 ?
C93 O6 C96 107.3(5) . . ?
C93 O6 Ba2 117.8(5) . . ?
C96 O6 Ba2 132.9(5) . . ?
O6 C93 C94 106.5(5) . . ?
O6 C93 H93A 110.4 . . ?
C94 C93 H93A 110.4 . . ?
O6 C93 H93B 110.4 . . ?
C94 C93 H93B 110.4 . . ?
H93A C93 H93B 108.6 . . ?
C95 C94 C93 106.1(6) . . ?
C95 C94 H94A 110.5 . . ?
C93 C94 H94A 110.5 . . ?
C95 C94 H94B 110.5 . . ?
C93 C94 H94B 110.5 . . ?
H94A C94 H94B 108.7 . . ?
C96 C95 C94 101.9(6) . . ?
C96 C95 H95A 111.4 . . ?
C94 C95 H95A 111.4 . . ?
C96 C95 H95B 111.4 . . ?
C94 C95 H95B 111.4 . . ?
H95A C95 H95B 109.3 . . ?
O6 C96 C95 107.3(6) . . ?
O6 C96 H96A 110.3 . . ?
C95 C96 H96A 110.3 . . ?
O6 C96 H96B 110.3 . . ?
C95 C96 H96B 110.3 . . ?
H96A C96 H96B 108.5 . . ?
C97 O7 C100 107.3(5) . . ?
C97 O7 Ba2 121.5(6) . . ?
C100 O7 Ba2 124.0(6) . . ?
O7 C97 C98 106.5(5) . . ?
O7 C97 H97A 110.4 . . ?
C98 C97 H97A 110.4 . . ?
O7 C97 H97B 110.4 . . ?
C98 C97 H97B 110.4 . . ?
H97A C97 H97B 108.6 . . ?
C99 C98 C97 106.2(6) . . ?
C99 C98 H98A 110.5 . . ?
C97 C98 H98A 110.5 . . ?
C99 C98 H98B 110.5 . . ?
C97 C98 H98B 110.5 . . ?
H98A C98 H98B 108.7 . . ?
C100 C99 C98 101.9(6) . . ?
C100 C99 H99A 111.4 . . ?
C98 C99 H99A 111.4 . . ?
C100 C99 H99B 111.4 . . ?
C98 C99 H99B 111.4 . . ?
H99A C99 H99B 109.2 . . ?
O7 C100 C99 107.3(6) . . ?
O7 C100 H10A 110.2 . . ?
C99 C100 H10A 110.2 . . ?
O7 C100 H10B 110.2 . . ?
C99 C100 H10B 110.2 . . ?
H10A C100 H10B 108.5 . . ?
C104 O8 C101 104.1(11) . . ?
C104 O8 Ba2 130.5(9) . . ?
C101 O8 Ba2 125.4(9) . . ?
O8 C101 C102 107.1(15) . . ?
O8 C101 H10C 110.3 . . ?
C102 C101 H10C 110.3 . . ?
O8 C101 H10D 110.3 . . ?
C102 C101 H10D 110.3 . . ?
H10C C101 H10D 108.5 . . ?
C101 C102 C103 104.8(16) . . ?
C101 C102 H10E 110.8 . . ?
C103 C102 H10E 110.8 . . ?
C101 C102 H10F 110.8 . . ?
C103 C102 H10F 110.8 . . ?
H10E C102 H10F 108.9 . . ?
C104 C103 C102 103.1(16) . . ?
C104 C103 H10G 111.2 . . ?
C102 C103 H10G 111.2 . . ?
C104 C103 H10H 111.2 . . ?
C102 C103 H10H 111.2 . . ?
H10G C103 H10H 109.1 . . ?
O8 C104 C103 104.7(14) . . ?
O8 C104 H10I 110.8 . . ?
C103 C104 H10I 110.8 . . ?
O8 C104 H10J 110.8 . . ?
C103 C104 H10J 110.8 . . ?
H10I C104 H10J 108.9 . . ?
C108 O9 C105 109.1(10) . . ?
C108 O9 Ba2 134.9(8) . . ?
C105 O9 Ba2 115.6(8) . . ?
O9 C105 C106 107.9(13) . . ?
O9 C105 H10K 110.1 . . ?
C106 C105 H10K 110.1 . . ?
O9 C105 H10L 110.1 . . ?
C106 C105 H10L 110.1 . . ?
H10K C105 H10L 108.4 . . ?
C105 C106 C107 101.0(14) . . ?
C105 C106 H10M 111.6 . . ?
C107 C106 H10M 111.6 . . ?
C105 C106 H10N 111.6 . . ?
C107 C106 H10N 111.6 . . ?
H10M C106 H10N 109.4 . . ?
C106 C107 C108 104.1(13) . . ?
C106 C107 H10O 110.9 . . ?
C108 C107 H10O 110.9 . . ?
C106 C107 H10P 110.9 . . ?
C108 C107 H10P 110.9 . . ?
H10O C107 H10P 108.9 . . ?
O9 C108 C107 107.2(11) . . ?
O9 C108 H10Q 110.3 . . ?
C107 C108 H10Q 110.3 . . ?
O9 C108 H10R 110.3 . . ?
C107 C108 H10R 110.3 . . ?
H10Q C108 H10R 108.5 . . ?
C109 O10 C112 107.3(5) . . ?
C109 O10 Ba2 130.2(5) . . ?
C112 O10 Ba2 122.3(6) . . ?
O10 C109 C110 106.5(5) . . ?
O10 C109 H10S 110.4 . . ?
C110 C109 H10S 110.4 . . ?
O10 C109 H10T 110.4 . . ?
C110 C109 H10T 110.4 . . ?
H10S C109 H10T 108.6 . . ?
C111 C110 C109 106.2(6) . . ?
C111 C110 H11A 110.5 . . ?
C109 C110 H11A 110.5 . . ?
C111 C110 H11B 110.5 . . ?
C109 C110 H11B 110.5 . . ?
H11A C110 H11B 108.7 . . ?
C112 C111 C110 101.9(6) . . ?
C112 C111 H11C 111.4 . . ?
C110 C111 H11C 111.4 . . ?
C112 C111 H11D 111.4 . . ?
C110 C111 H11D 111.4 . . ?
H11C C111 H11D 109.3 . . ?
O10 C112 C111 107.3(6) . . ?
O10 C112 H11E 110.3 . . ?
C111 C112 H11E 110.3 . . ?
O10 C112 H11F 110.3 . . ?
C111 C112 H11F 110.3 . . ?
H11E C112 H11F 108.5 . . ?
C113 O11 C116 107.3(5) . . ?
O11 C113 C114 106.5(5) . . ?
O11 C113 H11G 110.4 . . ?
C114 C113 H11G 110.4 . . ?
O11 C113 H11H 110.4 . . ?
C114 C113 H11H 110.4 . . ?
H11G C113 H11H 108.6 . . ?
C115 C114 C113 106.1(6) . . ?
C115 C114 H11I 110.5 . . ?
C113 C114 H11I 110.5 . . ?
C115 C114 H11J 110.5 . . ?
C113 C114 H11J 110.5 . . ?
H11I C114 H11J 108.7 . . ?
C116 C115 C114 101.9(6) . . ?
C116 C115 H11K 111.4 . . ?
C114 C115 H11K 111.4 . . ?
C116 C115 H11L 111.4 . . ?
C114 C115 H11L 111.4 . . ?
H11K C115 H11L 109.3 . . ?
O11 C116 C115 107.3(6) . . ?
O11 C116 H11M 110.3 . . ?
C115 C116 H11M 110.3 . . ?
O11 C116 H11N 110.3 . . ?
C115 C116 H11N 110.3 . . ?
H11M C116 H11N 108.5 . . ?

loop_
_geom_bond_atom_site_label_1
_geom_bond_atom_site_label_2
_geom_bond_distance
_geom_bond_site_symmetry_2
_geom_bond_publ_flag
Sn1 C13 2.198(15) . ?
Sn1 C7 2.210(15) . ?
Sn1 C1 2.221(13) . ?
Sn1 Ba1 3.6821(12) . ?
C1 C2 1.36(2) . ?
C1 C6 1.40(2) . ?
C2 C3 1.37(3) . ?
C2 H2 0.9500 . ?
C3 C4 1.36(3) . ?
C3 H3 0.9500 . ?
C4 C5 1.34(3) . ?
C4 H4 0.9500 . ?
C5 C6 1.44(2) . ?
C5 H5 0.9500 . ?
C6 H6 0.9500 . ?
C7 C12 1.38(2) . ?
C7 C8 1.38(2) . ?
C8 C9 1.40(3) . ?
C8 H8 0.9500 . ?
C9 C10 1.32(3) . ?
C9 H9 0.9500 . ?
C10 C11 1.40(3) . ?
C10 H10 0.9500 . ?
C11 C12 1.40(2) . ?
C11 H11 0.9500 . ?
C12 H12 0.9500 . ?
C13 C18 1.38(2) . ?
C13 C14 1.41(2) . ?
C14 C15 1.40(2) . ?
C14 H14 0.9500 . ?
C15 C16 1.39(3) . ?
C15 H15 0.9500 . ?
C16 C17 1.36(2) . ?
C16 H16 0.9500 . ?
C17 C18 1.40(2) . ?
C17 H17 0.9500 . ?
C18 H18 0.9500 . ?
Sn2 C25 2.189(14) . ?
Sn2 C19 2.212(15) . ?
Sn2 C31 2.220(14) . ?
Sn2 Ba1 3.6575(12) . ?
C19 C20 1.36(2) . ?
C19 C24 1.38(2) . ?
C20 C21 1.41(2) . ?
C20 H20 0.9500 . ?
C21 C22 1.31(2) . ?
C21 H21 0.9500 . ?
C22 C23 1.34(2) . ?
C22 H22 0.9500 . ?
C23 C24 1.43(2) . ?
C23 H23 0.9500 . ?
C24 H24 0.9500 . ?
C25 C26 1.39(2) . ?
C25 C30 1.41(2) . ?
C26 C27 1.40(2) . ?
C26 H26 0.9500 . ?
C27 C28 1.41(3) . ?
C27 H27 0.9500 . ?
C28 C29 1.37(3) . ?
C28 H28 0.9500 . ?
C29 C30 1.38(2) . ?
C29 H29 0.9500 . ?
C30 H30 0.9500 . ?
C31 C36 1.37(2) . ?
C31 C32 1.39(2) . ?
C32 C33 1.40(3) . ?
C32 H32 0.9500 . ?
C33 C34 1.40(3) . ?
C33 H33 0.9500 . ?
C34 C35 1.31(3) . ?
C34 H34 0.9500 . ?
C35 C36 1.42(2) . ?
C35 H35 0.9500 . ?
C36 H36 0.9500 . ?
Ba1 O2 2.686(4) . ?
Ba1 O5A 2.698(12) . ?
Ba1 O3 2.700(8) . ?
Ba1 O4 2.738(8) . ?
Ba1 O1 2.742(5) . ?
Ba1 O5B 2.757(10) . ?
O1 C37 1.424(5) . ?
O1 C40 1.443(5) . ?
C37 C38 1.462(4) . ?
C37 H37A 0.9900 . ?
C37 H37B 0.9900 . ?
C38 C39 1.448(5) . ?
C38 H38A 0.9900 . ?
C38 H38B 0.9900 . ?
C39 C40 1.449(5) . ?
C39 H39A 0.9900 . ?
C39 H39B 0.9900 . ?
C40 H40A 0.9900 . ?
C40 H40B 0.9900 . ?
O2 C41 1.424(5) . ?
O2 C44 1.443(5) . ?
C41 C42 1.462(4) . ?
C41 H41A 0.9900 . ?
C41 H41B 0.9900 . ?
C42 C43 1.448(5) . ?
C42 H42A 0.9900 . ?
C42 H42B 0.9900 . ?
C43 C44 1.449(5) . ?
C43 H43A 0.9900 . ?
C43 H43B 0.9900 . ?
C44 H44A 0.9900 . ?
C44 H44B 0.9900 . ?
O3 C45 1.424(5) . ?
O3 C48 1.443(5) . ?
C45 C46 1.462(4) . ?
C45 H45A 0.9900 . ?
C45 H45B 0.9900 . ?
C46 C47 1.448(5) . ?
C46 H46A 0.9900 . ?
C46 H46B 0.9900 . ?
C47 C48 1.449(5) . ?
C47 H47A 0.9900 . ?
C47 H47B 0.9900 . ?
C48 H48A 0.9900 . ?
C48 H48B 0.9900 . ?
O4 C49 1.424(5) . ?
O4 C52 1.443(5) . ?
C49 C50 1.462(4) . ?
C49 H49A 0.9900 . ?
C49 H49B 0.9900 . ?
C50 C51 1.448(5) . ?
C50 H50A 0.9900 . ?
C50 H50B 0.9900 . ?
C51 C52 1.449(5) . ?
C51 H51A 0.9900 . ?
C51 H51B 0.9900 . ?
C52 H52A 0.9900 . ?
C52 H52B 0.9900 . ?
O5A C53A 1.424(5) . ?
O5A C56A 1.443(5) . ?
C53A C54A 1.462(4) . ?
C53A H53A 0.9900 . ?
C53A H53B 0.9900 . ?
C54A C55A 1.448(5) . ?
C54A H54A 0.9900 . ?
C54A H54B 0.9900 . ?
C55A C56A 1.449(5) . ?
C55A H55A 0.9900 . ?
C55A H55B 0.9900 . ?
C56A H56A 0.9900 . ?
C56A H56B 0.9900 . ?
O5B C53B 1.424(5) . ?
O5B C56B 1.443(5) . ?
C53B C54B 1.462(4) . ?
C53B H53C 0.9900 . ?
C53B H53D 0.9900 . ?
C54B C55B 1.448(5) . ?
C54B H54C 0.9900 . ?
C54B H54D 0.9900 . ?
C55B C56B 1.449(5) . ?
C55B H55C 0.9900 . ?
C55B H55D 0.9900 . ?
C56B H56C 0.9900 . ?
C56B H56D 0.9900 . ?
Sn3 C57 2.185(15) . ?
Sn3 C69 2.216(8) . ?
Sn3 C63 2.218(9) . ?
Sn3 Ba2 3.6366(11) 3_554 ?
C57 C62 1.40(2) . ?
C57 C58 1.43(2) . ?
C58 C59 1.39(2) . ?
C58 H58 0.9500 . ?
C59 C60 1.32(3) . ?
C59 H59 0.9500 . ?
C60 C61 1.35(3) . ?
C60 H60 0.9500 . ?
C61 C62 1.41(2) . ?
C61 H61 0.9500 . ?
C62 H62 0.9500 . ?
C63 C64 1.3900 . ?
C63 C68 1.3900 . ?
C64 C65 1.3900 . ?
C64 H64 0.9500 . ?
C65 C66 1.3900 . ?
C65 H65 0.9500 . ?
C66 C67 1.3900 . ?
C66 H66 0.9500 . ?
C67 C68 1.3900 . ?
C67 H67 0.9500 . ?
C68 H68 0.9500 . ?
C69 C70 1.3900 . ?
C69 C74 1.3900 . ?
C70 C71 1.3900 . ?
C70 H70 0.9500 . ?
C71 C72 1.3900 . ?
C71 H71 0.9500 . ?
C72 C73 1.3900 . ?
C72 H72 0.9500 . ?
C73 C74 1.3900 . ?
C73 H73 0.9500 . ?
C74 H74 0.9500 . ?
Sn4 C81 2.160(12) . ?
Sn4 C75 2.192(12) . ?
Sn4 C87 2.210(12) . ?
Sn4 Ba2 3.6496(11) 3_654 ?
C75 C80 1.384(19) . ?
C75 C76 1.398(19) . ?
C76 C77 1.386(19) . ?
C76 H76 0.9500 . ?
C77 C78 1.36(2) . ?
C77 H77 0.9500 . ?
C78 C79 1.38(2) . ?
C78 H78 0.9500 . ?
C79 C80 1.40(2) . ?
C79 H79 0.9500 . ?
C80 H80 0.9500 . ?
C81 C82 1.412(18) . ?
C81 C86 1.416(19) . ?
C82 C83 1.38(2) . ?
C82 H82 0.9500 . ?
C83 C84 1.39(2) . ?
C83 H83 0.9500 . ?
C84 C85 1.36(2) . ?
C84 H84 0.9500 . ?
C85 C86 1.40(2) . ?
C85 H85 0.9500 . ?
C86 H86 0.9500 . ?
C87 C88 1.377(17) . ?
C87 C92 1.411(18) . ?
C88 C89 1.397(19) . ?
C88 H88 0.9500 . ?
C89 C90 1.33(2) . ?
C89 H89 0.9500 . ?
C90 C91 1.40(2) . ?
C90 H90 0.9500 . ?
C91 C92 1.40(2) . ?
C91 H91 0.9500 . ?
C92 H92 0.9500 . ?
Ba2 O6 2.703(7) . ?
Ba2 O10 2.731(8) . ?
Ba2 O9 2.748(9) . ?
Ba2 O7 2.781(9) . ?
Ba2 O8 2.785(9) . ?
O6 C93 1.420(9) . ?
O6 C96 1.441(8) . ?
C93 C94 1.478(9) . ?
C93 H93A 0.9900 . ?
C93 H93B 0.9900 . ?
C94 C95 1.465(9) . ?
C94 H94A 0.9900 . ?
C94 H94B 0.9900 . ?
C95 C96 1.456(10) . ?
C95 H95A 0.9900 . ?
C95 H95B 0.9900 . ?
C96 H96A 0.9900 . ?
C96 H96B 0.9900 . ?
O7 C97 1.420(9) . ?
O7 C100 1.441(8) . ?
C97 C98 1.478(9) . ?
C97 H97A 0.9900 . ?
C97 H97B 0.9900 . ?
C98 C99 1.465(9) . ?
C98 H98A 0.9900 . ?
C98 H98B 0.9900 . ?
C99 C100 1.456(10) . ?
C99 H99A 0.9900 . ?
C99 H99B 0.9900 . ?
C100 H10A 0.9900 . ?
C100 H10B 0.9900 . ?
O8 C104 1.423(18) . ?
O8 C101 1.445(19) . ?
C101 C102 1.49(3) . ?
C101 H10C 0.9900 . ?
C101 H10D 0.9900 . ?
C102 C103 1.50(3) . ?
C102 H10E 0.9900 . ?
C102 H10F 0.9900 . ?
C103 C104 1.49(2) . ?
C103 H10G 0.9900 . ?
C103 H10H 0.9900 . ?
C104 H10I 0.9900 . ?
C104 H10J 0.9900 . ?
O9 C108 1.391(16) . ?
O9 C105 1.404(19) . ?
C105 C106 1.49(2) . ?
C105 H10K 0.9900 . ?
C105 H10L 0.9900 . ?
C106 C107 1.51(2) . ?
C106 H10M 0.9900 . ?
C106 H10N 0.9900 . ?
C107 C108 1.53(2) . ?
C107 H10O 0.9900 . ?
C107 H10P 0.9900 . ?
C108 H10Q 0.9900 . ?
C108 H10R 0.9900 . ?
O10 C109 1.420(9) . ?
O10 C112 1.441(8) . ?
C109 C110 1.478(9) . ?
C109 H10S 0.9900 . ?
C109 H10T 0.9900 . ?
C110 C111 1.465(9) . ?
C110 H11A 0.9900 . ?
C110 H11B 0.9900 . ?
C111 C112 1.456(10) . ?
C111 H11C 0.9900 . ?
C111 H11D 0.9900 . ?
C112 H11E 0.9900 . ?
C112 H11F 0.9900 . ?
O11 C113 1.420(9) . ?
O11 C116 1.441(8) . ?
C113 C114 1.478(9) . ?
C113 H11G 0.9900 . ?
C113 H11H 0.9900 . ?
C114 C115 1.465(9) . ?
C114 H11I 0.9900 . ?
C114 H11J 0.9900 . ?
C115 C116 1.456(10) . ?
C115 H11K 0.9900 . ?
C115 H11L 0.9900 . ?
C116 H11M 0.9900 . ?
C116 H11N 0.9900 . ?

loop_
_geom_torsion_atom_site_label_1
_geom_torsion_atom_site_label_2
_geom_torsion_atom_site_label_3
_geom_torsion_atom_site_label_4
_geom_torsion
_geom_torsion_site_symmetry_1
_geom_torsion_site_symmetry_2
_geom_torsion_site_symmetry_3
_geom_torsion_site_symmetry_4
_geom_torsion_publ_flag
C6 C1 C2 C3 1(3) . . . . ?
Sn1 C1 C2 C3 179.0(16) . . . . ?
C1 C2 C3 C4 -2(3) . . . . ?
C2 C3 C4 C5 1(3) . . . . ?
C3 C4 C5 C6 0(3) . . . . ?
C2 C1 C6 C5 0(2) . . . . ?
Sn1 C1 C6 C5 -177.6(11) . . . . ?
C4 C5 C6 C1 -1(3) . . . . ?
C12 C7 C8 C9 4(3) . . . . ?
Sn1 C7 C8 C9 179.1(15) . . . . ?
C7 C8 C9 C10 -2(3) . . . . ?
C8 C9 C10 C11 0(3) . . . . ?
C9 C10 C11 C12 0(3) . . . . ?
C8 C7 C12 C11 -4(2) . . . . ?
Sn1 C7 C12 C11 -178.5(12) . . . . ?
C10 C11 C12 C7 2(3) . . . . ?
C18 C13 C14 C15 1(2) . . . . ?
Sn1 C13 C14 C15 -175.3(12) . . . . ?
C13 C14 C15 C16 0(2) . . . . ?
C14 C15 C16 C17 -2(2) . . . . ?
C15 C16 C17 C18 3(2) . . . . ?
C14 C13 C18 C17 0.3(19) . . . . ?
Sn1 C13 C18 C17 176.2(10) . . . . ?
C16 C17 C18 C13 -2(2) . . . . ?
C24 C19 C20 C21 -8(2) . . . . ?
Sn2 C19 C20 C21 177.0(11) . . . . ?
C19 C20 C21 C22 2(2) . . . . ?
C20 C21 C22 C23 6(3) . . . . ?
C21 C22 C23 C24 -7(2) . . . . ?
C20 C19 C24 C23 7(2) . . . . ?
Sn2 C19 C24 C23 -178.1(12) . . . . ?
C22 C23 C24 C19 1(2) . . . . ?
C30 C25 C26 C27 -1(2) . . . . ?
Sn2 C25 C26 C27 179.2(13) . . . . ?
C25 C26 C27 C28 2(3) . . . . ?
C26 C27 C28 C29 0(3) . . . . ?
C27 C28 C29 C30 -3(3) . . . . ?
C28 C29 C30 C25 4(3) . . . . ?
C26 C25 C30 C29 -2(2) . . . . ?
Sn2 C25 C30 C29 177.9(12) . . . . ?
C36 C31 C32 C33 2(2) . . . . ?
Sn2 C31 C32 C33 174.7(12) . . . . ?
C31 C32 C33 C34 -1(3) . . . . ?
C32 C33 C34 C35 -1(3) . . . . ?
C33 C34 C35 C36 2(3) . . . . ?
C32 C31 C36 C35 -1(2) . . . . ?
Sn2 C31 C36 C35 -173.7(12) . . . . ?
C34 C35 C36 C31 -1(3) . . . . ?
C40 O1 C37 C38 -17.3(4) . . . . ?
Ba1 O1 C37 C38 154.5(3) . . . . ?
O1 C37 C38 C39 35.6(4) . . . . ?
C37 C38 C39 C40 -38.9(4) . . . . ?
C37 O1 C40 C39 -7.5(4) . . . . ?
Ba1 O1 C40 C39 -175.9(4) . . . . ?
C38 C39 C40 O1 29.1(4) . . . . ?
C44 O2 C41 C42 17.3(4) . . . . ?
Ba1 O2 C41 C42 -144.0(4) . . . . ?
O2 C41 C42 C43 -35.6(4) . . . . ?
C41 C42 C43 C44 38.9(4) . . . . ?
C41 O2 C44 C43 7.5(4) . . . . ?
Ba1 O2 C44 C43 173.3(3) . . . . ?
C42 C43 C44 O2 -29.2(4) . . . . ?
C48 O3 C45 C46 -17.2(6) . . . . ?
Ba1 O3 C45 C46 150.2(11) . . . . ?
O3 C45 C46 C47 35.5(5) . . . . ?
C45 C46 C47 C48 -38.9(4) . . . . ?
C45 O3 C48 C47 -7.6(6) . . . . ?
Ba1 O3 C48 C47 -177.5(9) . . . . ?
C46 C47 C48 O3 29.3(5) . . . . ?
C52 O4 C49 C50 -17.2(6) . . . . ?
Ba1 O4 C49 C50 -179.5(8) . . . . ?
O4 C49 C50 C51 35.6(5) . . . . ?
C49 C50 C51 C52 -38.9(4) . . . . ?
C49 O4 C52 C51 -7.5(6) . . . . ?
Ba1 O4 C52 C51 156.1(8) . . . . ?
C50 C51 C52 O4 29.2(5) . . . . ?
C56A O5A C53A C54A -17.5(6) . . . . ?
Ba1 O5A C53A C54A 124.3(9) . . . . ?
O5A C53A C54A C55A 35.7(5) . . . . ?
C53A C54A C55A C56A -38.9(4) . . . . ?
C53A O5A C56A C55A -7.3(6) . . . . ?
Ba1 O5A C56A C55A -144.2(9) . . . . ?
C54A C55A C56A O5A 29.0(5) . . . . ?
C56B O5B C53B C54B -17.2(6) . . . . ?
Ba1 O5B C53B C54B -168.2(11) . . . . ?
O5B C53B C54B C55B 35.5(5) . . . . ?
C53B C54B C55B C56B -38.9(4) . . . . ?
C53B O5B C56B C55B -7.6(6) . . . . ?
Ba1 O5B C56B C55B 144.2(11) . . . . ?
C54B C55B C56B O5B 29.2(5) . . . . ?
C62 C57 C58 C59 -3(2) . . . . ?
Sn3 C57 C58 C59 -175.3(13) . . . . ?
C57 C58 C59 C60 3(3) . . . . ?
C58 C59 C60 C61 -3(3) . . . . ?
C59 C60 C61 C62 4(3) . . . . ?
C58 C57 C62 C61 4(2) . . . . ?
Sn3 C57 C62 C61 176.2(12) . . . . ?
C60 C61 C62 C57 -5(3) . . . . ?
C68 C63 C64 C65 0.0 . . . . ?
Sn3 C63 C64 C65 -177.5(8) . . . . ?
C63 C64 C65 C66 0.0 . . . . ?
C64 C65 C66 C67 0.0 . . . . ?
C65 C66 C67 C68 0.0 . . . . ?
C66 C67 C68 C63 0.0 . . . . ?
C64 C63 C68 C67 0.0 . . . . ?
Sn3 C63 C68 C67 177.5(8) . . . . ?
C74 C69 C70 C71 0.0 . . . . ?
Sn3 C69 C70 C71 178.7(7) . . . . ?
C69 C70 C71 C72 0.0 . . . . ?
C70 C71 C72 C73 0.0 . . . . ?
C71 C72 C73 C74 0.0 . . . . ?
C72 C73 C74 C69 0.0 . . . . ?
C70 C69 C74 C73 0.0 . . . . ?
Sn3 C69 C74 C73 -178.6(7) . . . . ?
C80 C75 C76 C77 0(2) . . . . ?
Sn4 C75 C76 C77 178.6(11) . . . . ?
C75 C76 C77 C78 -1(2) . . . . ?
C76 C77 C78 C79 0(2) . . . . ?
C77 C78 C79 C80 2(2) . . . . ?
C76 C75 C80 C79 2(2) . . . . ?
Sn4 C75 C80 C79 -176.3(11) . . . . ?
C78 C79 C80 C75 -3(2) . . . . ?
C86 C81 C82 C83 0(2) . . . . ?
Sn4 C81 C82 C83 169.6(11) . . . . ?
C81 C82 C83 C84 0(2) . . . . ?
C82 C83 C84 C85 0(2) . . . . ?
C83 C84 C85 C86 0(3) . . . . ?
C84 C85 C86 C81 -1(3) . . . . ?
C82 C81 C86 C85 1(2) . . . . ?
Sn4 C81 C86 C85 -169.1(13) . . . . ?
C92 C87 C88 C89 -1(2) . . . . ?
Sn4 C87 C88 C89 -175.6(11) . . . . ?
C87 C88 C89 C90 -1(2) . . . . ?
C88 C89 C90 C91 3(2) . . . . ?
C89 C90 C91 C92 -3(2) . . . . ?
C90 C91 C92 C87 1(2) . . . . ?
C88 C87 C92 C91 1(2) . . . . ?
Sn4 C87 C92 C91 175.7(11) . . . . ?
C96 O6 C93 C94 -1.3(10) . . . . ?
Ba2 O6 C93 C94 -167.5(7) . . . . ?
O6 C93 C94 C95 -18.9(10) . . . . ?
C93 C94 C95 C96 30.9(9) . . . . ?
C93 O6 C96 C95 21.3(10) . . . . ?
Ba2 O6 C96 C95 -175.4(8) . . . . ?
C94 C95 C96 O6 -32.1(9) . . . . ?
C100 O7 C97 C98 -1.3(10) . . . . ?
Ba2 O7 C97 C98 -152.6(9) . . . . ?
O7 C97 C98 C99 -18.9(10) . . . . ?
C97 C98 C99 C100 30.8(9) . . . . ?
C97 O7 C100 C99 21.3(10) . . . . ?
Ba2 O7 C100 C99 171.8(8) . . . . ?
C98 C99 C100 O7 -32.1(9) . . . . ?
C104 O8 C101 C102 29.4(18) . . . . ?
Ba2 O8 C101 C102 -150.4(12) . . . . ?
O8 C101 C102 C103 -7(2) . . . . ?
C101 C102 C103 C104 -17(2) . . . . ?
C101 O8 C104 C103 -40.8(16) . . . . ?
Ba2 O8 C104 C103 139.0(11) . . . . ?
C102 C103 C104 O8 36.1(18) . . . . ?
C108 O9 C105 C106 -25(2) . . . . ?
Ba2 O9 C105 C106 161.2(12) . . . . ?
O9 C105 C106 C107 33(2) . . . . ?
C105 C106 C107 C108 -28.1(19) . . . . ?
C105 O9 C108 C107 5.5(19) . . . . ?
Ba2 O9 C108 C107 177.8(10) . . . . ?
C106 C107 C108 O9 15.1(19) . . . . ?
C112 O10 C109 C110 1.5(10) . . . . ?
Ba2 O10 C109 C110 175.4(9) . . . . ?
O10 C109 C110 C111 18.8(10) . . . . ?
C109 C110 C111 C112 -30.8(9) . . . . ?
C109 O10 C112 C111 -21.6(10) . . . . ?
Ba2 O10 C112 C111 164.0(8) . . . . ?
C110 C111 C112 O10 32.2(9) . . . . ?
C116 O11 C113 C114 -1.3(10) . . . . ?
O11 C113 C114 C115 -18.9(10) . . . . ?
C113 C114 C115 C116 30.9(9) . . . . ?
C113 O11 C116 C115 21.3(10) . . . . ?
C114 C115 C116 O11 -32.1(9) . . . . ?
